data_4332082
loop_
_publ_author_name
'Zhang, Zhiming'
'Li, Yangguang'
'Wang, Enbo'
'Wang, Xinlong'
'Qin, Chao'
'An, Haiyan'

_publ_section_title
;
 Synthesis, Characterization, and Crystal Structures of Two Novel
 High-Nuclear Nickel-Substituted Dimeric Polyoxometalates
;
_journal_issue 11
_journal_name_full 'Inorganic Chemistry'
_journal_page_first 4313
_journal_page_last 4315
_journal_paper_doi 10.1021/ic052149n
_journal_volume 45
_journal_year 2006
_chemical_formula_sum 'C3 H58 K Na9 Ni7 O108 Si2 W19'
_chemical_formula_weight 6028.80
_chemical_name_systematic
; 
 ? 
;
_space_group_IT_number 2
_symmetry_cell_setting triclinic
_symmetry_space_group_name_Hall '-P 1'
_symmetry_space_group_name_H-M 'P -1'
_atom_sites_solution_hydrogens geom
_atom_sites_solution_primary direct
_atom_sites_solution_secondary difmap
_audit_creation_method SHELXL-97
_cell_angle_alpha 113.35(3)
_cell_angle_beta 94.50(3)
_cell_angle_gamma 92.09(3)
_cell_formula_units_Z 2
_cell_length_a 12.462(3)
_cell_length_b 20.616(4)
_cell_length_c 23.966(5)
_cell_measurement_reflns_used 42202
_cell_measurement_temperature 150(2)
_cell_measurement_theta_max 25.00
_cell_measurement_theta_min 3.00
_cell_volume 5620(2)
_computing_cell_refinement 'RAPID AUTO'
_computing_data_collection 'RAPID AUTO'
_computing_data_reduction 'RAPID AUTO'
_computing_structure_refinement 'SHELXL-97 (Sheldrick, 1997)'
_computing_structure_solution 'SHELXS-97 (Sheldrick, 1990)'
_diffrn_ambient_temperature 293(2)
_diffrn_detector_area_resol_mean 0.01
_diffrn_measured_fraction_theta_full 0.965
_diffrn_measured_fraction_theta_max 0.965
_diffrn_measurement_device_type 'Rigaku RAXIS RAPID IP'
_diffrn_measurement_method Oscillation
_diffrn_radiation_monochromator graphite
_diffrn_radiation_source 'Rotation anode'
_diffrn_radiation_type MoK\a
_diffrn_radiation_wavelength 0.71073
_diffrn_reflns_av_R_equivalents 0.0985
_diffrn_reflns_av_sigmaI/netI 0.1238
_diffrn_reflns_limit_h_max 14
_diffrn_reflns_limit_h_min -13
_diffrn_reflns_limit_k_max 24
_diffrn_reflns_limit_k_min -24
_diffrn_reflns_limit_l_max 28
_diffrn_reflns_limit_l_min -28
_diffrn_reflns_number 42202
_diffrn_reflns_theta_full 25.00
_diffrn_reflns_theta_max 25.00
_diffrn_reflns_theta_min 3.00
_exptl_absorpt_coefficient_mu 20.699
_exptl_absorpt_correction_T_max 0.0786
_exptl_absorpt_correction_T_min 0.0627
_exptl_absorpt_correction_type numerical
_exptl_absorpt_process_details 'ABSCOR by T.Higashi    8 March, 1995'
_exptl_crystal_colour green
_exptl_crystal_density_diffrn 3.562
_exptl_crystal_density_method 'not measured'
_exptl_crystal_description block
_exptl_crystal_F_000 5376
_exptl_crystal_size_max 0.30
_exptl_crystal_size_mid 0.28
_exptl_crystal_size_min 0.25
_refine_diff_density_max 4.180
_refine_diff_density_min -3.501
_refine_diff_density_rms 0.511
_refine_ls_extinction_method none
_refine_ls_goodness_of_fit_ref 1.048
_refine_ls_hydrogen_treatment mixed
_refine_ls_matrix_type full
_refine_ls_number_parameters 1384
_refine_ls_number_reflns 19105
_refine_ls_number_restraints 780
_refine_ls_restrained_S_all 1.035
_refine_ls_R_factor_all 0.1221
_refine_ls_R_factor_gt 0.0738
_refine_ls_shift/su_max 0.001
_refine_ls_shift/su_mean 0.000
_refine_ls_structure_factor_coef Fsqd
_refine_ls_weighting_details 'calc w=1/[\s^2^(Fo^2^)+(0.0873P)^2^+272.8875P] where P=(Fo^2^+2Fc^2^)/3'
_refine_ls_weighting_scheme calc
_refine_ls_wR_factor_gt 0.1829
_refine_ls_wR_factor_ref 0.2159
_reflns_number_gt 11934
_reflns_number_total 19105
_reflns_threshold_expression >2sigma(I)
_cod_data_source_file ic052149nsup1.cif
_cod_data_source_block 1
_cod_depositor_comments
;
The following automatic conversions were performed:

'_exptl_absorpt_correction_type' value 'Numerical' changed to
'numerical' according to
/home/saulius/struct/CIF-dictionaries/cif_core.dic dictionary named
'cif_core.dic' version 2.4.2 from 2011-04-26.

Automatic conversion script
Id: cif_fix_values 1891 2012-01-12 08:04:46Z andrius 
;
_cod_original_cell_volume 5620.4(19)
_cod_original_sg_symbol_H-M P-1
_cod_database_code 4332082

loop_
_symmetry_equiv_pos_as_xyz
'x, y, z'
'-x, -y, -z'

loop_
_atom_site_label
_atom_site_type_symbol
_atom_site_fract_x
_atom_site_fract_y
_atom_site_fract_z
_atom_site_U_iso_or_equiv
_atom_site_adp_type
_atom_site_occupancy
_atom_site_symmetry_multiplicity
_atom_site_calc_flag
_atom_site_refinement_flags
W1 W 0.78031(9) 0.01253(7) 0.67838(6) 0.0278(3) Uani 1 1 d .
W2 W 0.48402(9) 0.63430(7) 0.63466(5) 0.0282(3) Uani 1 1 d .
W3 W 0.29759(9) 0.84118(7) 0.77822(6) 0.0285(3) Uani 1 1 d .
W4 W 0.72202(9) 0.71085(7) 0.71146(6) 0.0286(3) Uani 1 1 d .
W5 W 0.55830(9) 0.11948(7) 0.65556(6) 0.0277(3) Uani 1 1 d .
W6 W 0.59461(9) 0.22801(7) 0.80395(6) 0.0289(3) Uani 1 1 d .
W7 W 0.81298(9) 0.12105(7) 0.82844(6) 0.0292(3) Uani 1 1 d .
W8 W 1.02380(9) 0.09317(7) 0.74407(6) 0.0288(3) Uani 1 1 d .
W9 W 0.53426(9) 0.91658(7) 0.85461(6) 0.0295(3) Uani 1 1 d .
W10 W 0.53105(10) 0.81202(7) 0.68922(6) 0.0296(3) Uani 1 1 d .
W11 W 0.24690(9) 0.64074(7) 0.71453(6) 0.0297(3) Uani 1 1 d .
W12 W 0.36411(10) 0.84113(7) 0.91704(6) 0.0318(3) Uani 1 1 d .
W13 W 0.57877(11) 0.73079(7) 0.93955(6) 0.0338(3) Uani 1 1 d .
W14 W 1.07367(9) 0.28799(7) 0.78947(6) 0.0297(3) Uani 1 1 d .
W15 W 1.03421(9) 0.16496(7) 0.62434(6) 0.0296(3) Uani 1 1 d .
W16 W 0.79000(10) 0.08654(7) 0.56068(6) 0.0296(3) Uani 1 1 d .
W17 W 0.75142(9) 0.80215(7) 0.87773(6) 0.0312(3) Uani 1 1 d .
W18 W 0.86733(10) 0.31567(7) 0.87516(6) 0.0316(3) Uani 1 1 d .
W19 W 0.31312(10) 0.64512(7) 0.85337(6) 0.0337(3) Uani 1 1 d .
Si1 Si 0.8231(5) 0.1954(4) 0.7197(3) 0.0179(15) Uani 1 1 d .
Si2 Si 0.4961(6) 0.7302(4) 0.7948(3) 0.0224(17) Uani 1 1 d .
Ni1 Ni 0.8771(3) 0.3717(2) 0.76936(17) 0.0281(9) Uani 1 1 d .
Ni2 Ni 0.6113(3) 0.2856(2) 0.69855(18) 0.0284(9) Uani 1 1 d .
Ni3 Ni 0.8397(3) 0.2542(2) 0.60632(17) 0.0279(8) Uani 1 1 d .
Ni4 Ni 0.7406(3) 0.3874(2) 0.66982(17) 0.0280(8) Uani 1 1 d .
Ni5 Ni 0.6475(3) 0.5359(2) 0.69813(17) 0.0273(8) Uani 1 1 d .
Ni6 Ni 0.4309(3) 0.5547(2) 0.73722(18) 0.0289(9) Uani 1 1 d .
Ni7 Ni 0.6951(3) 0.6400(2) 0.82284(18) 0.0304(9) Uani 1 1 d .
O1 O 0.8142(14) 0.7222(10) 0.8620(8) 0.025(4) Uani 1 1 d U
O2 O 0.2468(13) 0.7480(10) 0.7513(8) 0.020(4) Uani 1 1 d U
O3 O 0.6493(15) 0.0533(11) 0.6768(9) 0.032(5) Uani 1 1 d U
O4 O 0.7500(15) 0.7824(11) 0.7910(9) 0.030(5) Uani 1 1 d U
O5 O 0.4811(16) 0.7262(11) 0.6252(9) 0.034(5) Uani 1 1 d U
O6 O 0.6887(16) 0.8010(12) 0.9483(9) 0.039(5) Uani 1 1 d U
O7 O 0.8457(18) 0.7051(13) 0.6849(10) 0.044(6) Uani 1 1 d U
O8 O 1.0651(15) 0.1885(11) 0.7869(8) 0.030(5) Uani 1 1 d U
O9 O 0.5436(15) 0.2892(11) 0.7748(9) 0.033(5) Uani 1 1 d U
O10 O 0.6799(15) 0.1504(11) 0.8147(8) 0.031(5) Uani 1 1 d U
O11 O 0.2889(15) 0.5515(11) 0.6924(9) 0.030(5) Uani 1 1 d U
O12 O 0.5836(15) 1.0015(12) 0.8763(9) 0.034(5) Uani 1 1 d U
O13 O 0.9582(16) 0.0911(12) 0.8140(9) 0.038(5) Uani 1 1 d U
O14 O 0.1941(16) 0.8774(12) 0.7532(9) 0.037(5) Uani 1 1 d U
O15 O 0.3492(15) 0.5593(10) 0.8105(9) 0.028(4) Uani 1 1 d U
O16 O 1.0372(16) 0.3676(12) 0.7857(9) 0.037(5) Uani 1 1 d U
O17 O 0.6756(17) 0.7865(12) 0.6856(9) 0.037(5) Uani 1 1 d U
O18 O 0.7416(16) -0.0781(12) 0.6429(9) 0.037(5) Uani 1 1 d U
O19 O 0.7856(14) 0.1575(10) 0.5380(8) 0.025(4) Uani 1 1 d U
O20 O 0.1211(15) 0.6276(13) 0.6716(10) 0.040(5) Uani 1 1 d U
O21 O 0.8007(14) 0.1023(11) 0.8919(8) 0.028(5) Uani 1 1 d U
O22 O 1.0194(14) 0.3132(10) 0.8698(8) 0.028(5) Uani 1 1 d U
O23 O 0.8093(14) 0.0312(10) 0.6116(8) 0.025(4) Uani 1 1 d U
O24 O 0.7139(16) 0.2868(12) 0.8501(9) 0.037(5) Uani 1 1 d U
O25 O 1.0360(16) 0.1026(12) 0.6696(9) 0.035(5) Uani 1 1 d U
O26 O 0.2303(18) 0.6313(13) 0.9008(10) 0.046(6) Uani 1 1 d U
O27 O 0.3818(14) 0.8165(11) 0.7129(9) 0.029(5) Uani 1 1 d U
O28 O 0.8572(14) 0.3916(11) 0.8580(8) 0.026(4) Uani 1 1 d U
O29 O 0.4806(16) 0.8112(12) 0.9480(9) 0.038(5) Uani 1 1 d U
O30 O 0.5154(14) 0.1476(10) 0.7382(8) 0.025(4) Uani 1 1 d U
O31 O 0.9412(14) 0.0892(10) 0.5660(9) 0.026(4) Uani 1 1 d U
O32 O 0.6386(14) 0.6510(10) 0.6384(8) 0.027(4) Uani 1 1 d U
O33 O 0.5137(16) 0.2351(13) 0.8596(9) 0.041(6) Uani 1 1 d U
O34 O 0.5126(16) 0.1962(12) 0.6485(10) 0.037(5) Uani 1 1 d U
O35 O 0.6943(15) 0.2052(10) 0.7199(8) 0.026(4) Uani 1 1 d U
O36 O 0.8700(16) 0.2122(12) 0.8625(9) 0.035(5) Uani 1 1 d U
O37 O 1.1592(16) 0.1437(12) 0.5974(10) 0.036(5) Uani 1 1 d U
O38 O 1.2091(15) 0.3059(12) 0.8121(10) 0.038(5) Uani 1 1 d U
O39 O 0.5246(16) 0.8687(11) 0.6524(9) 0.034(5) Uani 1 1 d U
O40 O 0.8571(13) 0.1803(10) 0.6529(8) 0.022(4) Uani 1 1 d U
O41 O 0.4429(14) 0.6760(11) 0.9039(8) 0.028(5) Uani 1 1 d U
O42 O 0.6536(16) 0.1023(12) 0.5928(9) 0.038(5) Uani 1 1 d U
O43 O 1.1406(17) 0.0538(13) 0.7521(10) 0.042(6) Uani 1 1 d U
O44 O 0.2637(17) 0.8625(13) 0.8598(10) 0.044(6) Uani 1 1 d U
O45 O 0.5795(19) 0.7421(14) 1.0143(10) 0.051(6) Uani 1 1 d U
O46 O 0.4542(17) 0.5771(11) 0.5588(9) 0.036(5) Uani 1 1 d U
O47 O 0.4424(14) 0.8056(11) 0.8241(9) 0.028(5) Uani 1 1 d U
O48 O 0.8864(14) 0.2671(10) 0.7696(8) 0.027(4) Uani 1 1 d U
O49 O 1.0756(16) 0.2392(12) 0.7036(10) 0.040(5) Uani 1 1 d U
O50 O 0.3956(16) 0.9244(11) 0.8145(9) 0.035(5) Uani 1 1 d U
O51 O 0.6471(16) 0.8750(11) 0.8786(9) 0.035(5) Uani 1 1 d U
O52 O 0.5067(13) 0.5733(9) 0.6707(8) 0.020(4) Uani 1 1 d U
O53 O 0.3018(17) 0.7503(13) 0.8843(10) 0.042(6) Uani 1 1 d U
O54 O 0.4545(15) 0.0597(12) 0.6158(9) 0.036(5) Uani 1 1 d U
O55 O 0.9953(16) 0.2258(11) 0.5926(8) 0.031(5) Uani 1 1 d U
O56 O 0.4028(13) 0.6652(9) 0.7805(8) 0.021(4) Uani 1 1 d U
O57 O 0.5421(13) 0.7233(10) 0.7308(8) 0.022(4) Uani 1 1 d U
O58 O 0.9303(15) 0.0046(11) 0.6970(9) 0.032(5) Uani 1 1 d U
O59 O 0.2032(16) 0.6437(12) 0.7906(9) 0.036(5) Uani 1 1 d U
O60 O 0.5923(14) 0.7277(9) 0.8429(8) 0.020(4) Uani 1 1 d U
O61 O 0.3455(15) 0.6554(11) 0.6630(9) 0.031(5) Uani 1 1 d U
O62 O 0.7171(13) 0.3693(10) 0.7471(8) 0.022(4) Uani 1 1 d U
O63 O 0.5788(15) 0.5608(11) 0.7771(9) 0.030(5) Uani 1 1 d U
O64 O 0.7195(14) 0.6416(10) 0.7395(8) 0.025(4) Uani 1 1 d U
O65 O 0.5728(14) 0.8780(11) 0.7735(9) 0.028(5) Uani 1 1 d U
O66 O 0.8504(14) 0.1281(10) 0.7371(7) 0.021(4) Uani 1 1 d U
O67 O 0.3036(16) 0.8843(11) 0.9837(9) 0.035(5) Uani 1 1 d U
O68 O 0.7664(16) 0.0296(12) 0.7647(9) 0.034(5) Uani 1 1 d U
O69 O 0.6899(15) 0.2830(11) 0.6256(9) 0.030(5) Uani 1 1 d U
O70 O 0.7541(18) 0.0159(13) 0.4929(10) 0.044(6) Uani 1 1 d U
O71 O 0.6576(15) 0.6592(11) 0.9111(9) 0.034(5) Uani 1 1 d U
O72 O 0.4549(15) 0.9240(12) 0.9216(8) 0.033(5) Uani 1 1 d U
O73 O 0.4961(16) 0.3470(12) 0.6840(10) 0.036(5) Uani 1 1 d U
O74 O 0.5935(14) 0.4317(11) 0.6683(9) 0.028(5) Uani 1 1 d U
O75 O 0.4307(16) 0.4486(11) 0.6964(10) 0.035(5) Uani 1 1 d U
O76 O 0.7812(14) 0.4953(11) 0.7235(9) 0.029(5) Uani 1 1 d U
O77 O 0.8043(17) 0.5708(13) 0.8204(10) 0.041(6) Uani 1 1 d U
O78 O 0.8966(15) 0.4786(11) 0.7908(9) 0.033(5) Uani 1 1 d U
O79 O 0.8846(15) 0.3455(11) 0.6783(9) 0.031(5) Uani 1 1 d U
O80 O 0.8581(19) 0.8630(14) 0.9104(11) 0.053(7) Uani 1 1 d U
O81 O 0.831(2) 0.3770(17) 0.5052(13) 0.070(8) Uani 1 1 d U
O82 O 0.8434(18) 0.2961(13) 0.5429(10) 0.044(6) Uani 1 1 d U
O83 O 0.7747(18) 0.4027(13) 0.5939(10) 0.044(6) Uani 1 1 d U
O84 O 0.8691(18) 0.3494(13) 0.9531(10) 0.048(6) Uani 1 1 d U
O1W O 0.7027(19) 0.5176(14) 0.6157(10) 0.049(6) Uani 1 1 d U
Na1 Na 0.5000 0.0000 0.5000 0.038(4) Uani 1 2 d SU
Na2 Na 0.3231(8) 0.2620(6) 0.7005(6) 0.033(3) Uani 1 1 d U
Na3 Na 1.0490(7) 0.7539(5) 0.6765(5) 0.021(2) Uani 1 1 d U
Na4 Na 0.5628(8) 1.1450(6) 0.9238(4) 0.024(2) Uani 1 1 d U
Na5 Na 0.5368(7) 0.0148(5) 0.7538(4) 0.017(2) Uani 1 1 d U
Na6 Na 0.7952(7) 0.0034(5) 0.9400(4) 0.014(2) Uani 1 1 d U
Na7 Na 0.9182(11) 0.1822(7) 0.4568(5) 0.042(3) Uani 1 1 d U
Na8 Na 0.4963(13) 0.4377(9) 0.5567(6) 0.060(4) Uani 1 1 d U
Na9 Na 1.2324(11) 0.1143(7) 0.4852(6) 0.045(3) Uani 1 1 d U
Na10 Na 0.0330(15) 0.9595(11) 0.8048(9) 0.019(4) Uani 0.50 1 d PU
K1 K 0.7698(6) -0.0326(5) 0.3715(3) 0.0462(19) Uani 1 1 d .
C1 C 0.507(2) 0.4083(16) 0.6827(13) 0.026(6) Uani 1 1 d U
C2 C 0.827(2) 0.5121(16) 0.7752(13) 0.027(6) Uani 1 1 d U
C3 C 0.817(3) 0.356(2) 0.5475(15) 0.042(8) Uani 1 1 d U
OW1 O 0.794(4) 0.470(3) 0.457(2) 0.055(13) Uani 0.50 1 d PU
OW2 O 0.976(3) 0.645(2) 0.7780(17) 0.109(12) Uani 1 1 d U
OW3 O 0.368(5) 0.242(4) 0.566(3) 0.081(18) Uani 0.50 1 d PU
OW4 O 1.0798(17) 0.2057(13) 0.9114(10) 0.045(6) Uani 1 1 d U
OW5 O 0.687(3) 0.268(2) 0.9765(17) 0.074(11) Uani 0.75 1 d PU
OW6 O -0.0759(14) 0.5630(12) 0.6708(9) 0.033(5) Uani 1 1 d U
OW7 O 0.858(2) 0.2344(16) 1.0048(12) 0.062(7) Uani 1 1 d U
OW8 O 0.236(2) 0.4619(14) 0.8462(11) 0.053(6) Uani 1 1 d U
OW9 O 0.230(2) 0.7476(17) 0.6048(13) 0.073(8) Uani 1 1 d U
OW10 O 0.298(2) 0.1513(16) 0.7362(13) 0.069(8) Uani 1 1 d U
OW11 O 1.025(5) 0.877(3) 0.666(3) 0.074(17) Uani 0.50 1 d PU
OW12 O 0.986(2) 0.0502(16) 0.4347(12) 0.063(7) Uani 1 1 d U
OW13 O 0.246(3) 0.390(2) 0.7133(18) 0.116(13) Uani 1 1 d U
OW14 O 1.001(3) 0.823(2) 0.7985(18) 0.111(13) Uani 1 1 d U
OW15 O 0.777(3) 0.521(2) 0.9153(18) 0.117(13) Uani 1 1 d U
OW16 O 0.981(3) 0.684(3) 0.5532(19) 0.127(15) Uani 1 1 d U
OW17 O 0.814(2) -0.0715(18) 0.8098(14) 0.075(9) Uani 1 1 d U
OW18 O 0.370(4) 1.061(3) 0.825(2) 0.112(17) Uani 0.75 1 d PU
OW19 O 0.817(3) -0.102(2) 0.761(2) 0.115(13) Uani 1 1 d U
OW20 O 1.288(3) 0.220(2) 0.8745(14) 0.087(10) Uani 1 1 d U
OW22 O 0.449(4) 0.093(3) 0.450(2) 0.097(15) Uani 0.75 1 d PU
OW23 O 0.682(5) 0.056(4) 0.326(3) 0.09(2) Uani 0.50 1 d PU
OW24 O 0.358(3) 1.055(2) 0.9757(18) 0.117(13) Uani 1 1 d U
OW25 O 1.100(3) 0.497(2) 0.7520(19) 0.123(14) Uani 1 1 d U
OW26 O 1.349(3) 0.316(2) 0.9079(17) 0.075(11) Uani 0.75 1 d PU
OW27 O 0.555(6) 0.306(4) 0.508(3) 0.10(2) Uani 0.50 1 d PU
OW28 O 0.307(5) 0.446(3) 0.582(3) 0.073(17) Uani 0.50 1 d PU

loop_
_atom_site_aniso_label
_atom_site_aniso_U_11
_atom_site_aniso_U_22
_atom_site_aniso_U_33
_atom_site_aniso_U_23
_atom_site_aniso_U_13
_atom_site_aniso_U_12
W1 0.0276(6) 0.0204(6) 0.0401(7) 0.0164(5) 0.0049(5) 0.0071(5)
W2 0.0322(6) 0.0236(7) 0.0327(6) 0.0148(5) 0.0038(5) 0.0072(5)
W3 0.0277(6) 0.0218(7) 0.0414(7) 0.0179(6) 0.0026(5) 0.0091(5)
W4 0.0272(6) 0.0235(7) 0.0412(7) 0.0181(6) 0.0078(5) 0.0076(5)
W5 0.0247(5) 0.0228(7) 0.0383(6) 0.0151(5) 0.0016(5) 0.0058(5)
W6 0.0281(6) 0.0283(7) 0.0357(6) 0.0169(6) 0.0077(5) 0.0097(5)
W7 0.0310(6) 0.0278(7) 0.0370(6) 0.0214(6) 0.0039(5) 0.0066(5)
W8 0.0247(6) 0.0259(7) 0.0433(7) 0.0209(6) 0.0044(5) 0.0089(5)
W9 0.0309(6) 0.0173(6) 0.0424(7) 0.0143(5) 0.0003(5) 0.0077(5)
W10 0.0320(6) 0.0242(7) 0.0407(7) 0.0207(6) 0.0052(5) 0.0079(5)
W11 0.0244(5) 0.0234(7) 0.0455(7) 0.0178(6) 0.0037(5) 0.0057(5)
W12 0.0386(6) 0.0252(7) 0.0363(6) 0.0148(6) 0.0112(6) 0.0155(5)
W13 0.0437(7) 0.0307(8) 0.0336(6) 0.0182(6) 0.0070(6) 0.0164(6)
W14 0.0253(6) 0.0259(7) 0.0413(7) 0.0177(6) -0.0005(5) 0.0041(5)
W15 0.0281(6) 0.0280(7) 0.0409(7) 0.0204(6) 0.0097(5) 0.0115(5)
W16 0.0346(6) 0.0222(7) 0.0345(6) 0.0133(5) 0.0040(5) 0.0083(5)
W17 0.0307(6) 0.0200(7) 0.0428(7) 0.0133(6) -0.0033(5) 0.0070(5)
W18 0.0342(6) 0.0289(7) 0.0329(6) 0.0135(6) 0.0023(5) 0.0063(5)
W19 0.0381(7) 0.0270(7) 0.0453(7) 0.0216(6) 0.0155(6) 0.0105(6)
Si1 0.020(3) 0.014(4) 0.020(3) 0.007(3) 0.001(3) 0.006(3)
Si2 0.023(4) 0.016(4) 0.030(4) 0.010(3) 0.003(3) 0.015(3)
Ni1 0.0287(18) 0.018(2) 0.041(2) 0.0150(17) 0.0041(17) 0.0097(15)
Ni2 0.0287(18) 0.019(2) 0.042(2) 0.0171(17) 0.0010(17) 0.0086(15)
Ni3 0.0324(19) 0.025(2) 0.034(2) 0.0173(17) 0.0118(16) 0.0134(16)
Ni4 0.0351(19) 0.021(2) 0.036(2) 0.0185(17) 0.0067(17) 0.0105(16)
Ni5 0.0294(18) 0.021(2) 0.037(2) 0.0163(17) 0.0080(16) 0.0092(16)
Ni6 0.0290(18) 0.021(2) 0.042(2) 0.0170(17) 0.0098(17) 0.0099(16)
Ni7 0.0328(19) 0.023(2) 0.040(2) 0.0155(18) 0.0066(17) 0.0131(16)
O1 0.031(7) 0.023(8) 0.025(7) 0.011(6) 0.013(6) 0.011(6)
O2 0.022(7) 0.016(8) 0.029(7) 0.015(6) 0.005(6) 0.004(6)
O3 0.029(8) 0.032(9) 0.033(8) 0.014(7) -0.002(7) -0.005(7)
O4 0.030(7) 0.028(8) 0.038(8) 0.021(7) 0.003(7) -0.002(6)
O5 0.041(8) 0.031(9) 0.037(8) 0.020(7) 0.006(7) 0.005(7)
O6 0.039(8) 0.041(9) 0.042(8) 0.023(7) -0.001(7) -0.001(7)
O7 0.046(9) 0.039(9) 0.055(9) 0.025(7) 0.011(7) 0.000(7)
O8 0.036(8) 0.029(8) 0.031(8) 0.020(7) 0.008(7) 0.000(7)
O9 0.029(8) 0.032(9) 0.036(8) 0.012(7) 0.001(7) 0.007(7)
O10 0.028(7) 0.034(9) 0.027(7) 0.011(7) -0.007(6) -0.001(7)
O11 0.028(7) 0.026(8) 0.033(8) 0.010(7) -0.003(7) 0.004(7)
O12 0.033(8) 0.032(9) 0.042(8) 0.019(7) 0.004(7) 0.009(7)
O13 0.037(8) 0.043(9) 0.040(8) 0.024(7) 0.007(7) -0.005(7)
O14 0.038(8) 0.028(9) 0.039(8) 0.009(7) -0.006(7) 0.008(7)
O15 0.035(8) 0.016(8) 0.038(8) 0.017(6) -0.002(7) 0.010(6)
O16 0.032(8) 0.037(9) 0.044(8) 0.020(7) 0.001(7) 0.009(7)
O17 0.042(8) 0.027(9) 0.043(8) 0.015(7) -0.005(7) 0.010(7)
O18 0.037(8) 0.032(9) 0.042(8) 0.016(7) 0.003(7) -0.003(7)
O19 0.026(7) 0.023(8) 0.025(7) 0.007(6) 0.011(6) 0.011(6)
O20 0.028(8) 0.046(9) 0.050(9) 0.023(7) 0.005(7) 0.004(7)
O21 0.024(7) 0.032(9) 0.030(7) 0.012(6) 0.009(6) 0.008(6)
O22 0.027(7) 0.019(8) 0.024(7) -0.006(6) -0.003(6) 0.000(6)
O23 0.029(7) 0.020(8) 0.032(8) 0.014(6) 0.010(6) 0.003(6)
O24 0.041(8) 0.030(9) 0.038(8) 0.013(7) -0.008(7) 0.006(7)
O25 0.035(8) 0.037(9) 0.042(8) 0.026(7) 0.005(7) 0.005(7)
O26 0.045(9) 0.048(10) 0.048(9) 0.022(7) 0.003(7) 0.002(7)
O27 0.026(7) 0.026(8) 0.035(8) 0.011(6) 0.009(6) 0.017(6)
O28 0.030(7) 0.028(8) 0.021(7) 0.011(6) 0.005(6) -0.001(6)
O29 0.035(8) 0.038(9) 0.043(8) 0.019(7) 0.013(7) -0.002(7)
O30 0.026(7) 0.020(8) 0.030(7) 0.009(6) 0.014(6) 0.005(6)
O31 0.022(7) 0.023(8) 0.039(8) 0.022(7) -0.010(6) -0.004(6)
O32 0.027(7) 0.021(8) 0.034(8) 0.013(6) 0.001(6) -0.004(6)
O33 0.038(8) 0.050(10) 0.041(8) 0.021(7) 0.019(7) 0.002(7)
O34 0.033(8) 0.035(9) 0.047(9) 0.021(7) 0.001(7) 0.002(7)
O35 0.036(8) 0.020(8) 0.026(7) 0.011(6) 0.010(6) 0.006(6)
O36 0.037(8) 0.038(9) 0.039(8) 0.026(7) 0.003(7) 0.002(7)
O37 0.038(8) 0.030(9) 0.050(9) 0.027(7) 0.012(7) -0.005(7)
O38 0.029(8) 0.039(9) 0.046(9) 0.019(7) -0.003(7) -0.004(7)
O39 0.039(8) 0.031(9) 0.033(8) 0.015(7) 0.000(7) 0.006(7)
O40 0.017(7) 0.018(8) 0.031(7) 0.011(6) 0.004(6) 0.007(6)
O41 0.028(7) 0.028(8) 0.022(7) 0.005(6) -0.005(6) -0.002(6)
O42 0.040(8) 0.039(9) 0.035(8) 0.014(7) 0.006(7) 0.011(7)
O43 0.044(9) 0.046(10) 0.044(9) 0.026(7) 0.003(7) 0.013(7)
O44 0.046(9) 0.044(10) 0.049(9) 0.024(7) 0.012(7) 0.006(7)
O45 0.061(10) 0.055(10) 0.043(9) 0.027(8) -0.003(7) 0.020(8)
O46 0.045(8) 0.026(9) 0.031(8) 0.005(7) 0.005(7) 0.007(7)
O47 0.023(7) 0.026(8) 0.035(8) 0.014(7) -0.006(6) 0.005(6)
O48 0.031(7) 0.022(8) 0.028(7) 0.009(6) 0.002(6) 0.006(6)
O49 0.035(8) 0.036(9) 0.049(9) 0.017(7) 0.008(7) 0.003(7)
O50 0.035(8) 0.018(8) 0.043(8) 0.004(7) 0.005(7) 0.010(7)
O51 0.037(8) 0.029(9) 0.034(8) 0.008(7) 0.005(7) 0.008(7)
O52 0.023(7) 0.012(7) 0.025(7) 0.007(6) -0.004(6) -0.003(6)
O53 0.045(9) 0.040(9) 0.052(9) 0.027(7) 0.018(7) 0.008(7)
O54 0.027(8) 0.035(9) 0.043(8) 0.012(7) -0.002(7) 0.001(7)
O55 0.038(8) 0.027(8) 0.027(7) 0.009(6) 0.004(7) 0.005(7)
O56 0.023(7) 0.007(7) 0.037(8) 0.010(6) 0.014(6) 0.008(6)
O57 0.021(5) 0.023(6) 0.022(5) 0.007(4) 0.006(4) 0.010(4)
O58 0.027(7) 0.035(9) 0.039(8) 0.020(7) 0.005(7) 0.013(7)
O59 0.039(8) 0.036(9) 0.042(8) 0.027(7) 0.002(7) -0.002(7)
O60 0.028(7) 0.013(7) 0.021(7) 0.009(6) -0.003(6) 0.007(6)
O61 0.036(8) 0.027(8) 0.033(8) 0.011(7) 0.015(7) 0.005(7)
O62 0.020(7) 0.019(8) 0.030(7) 0.013(6) -0.003(6) 0.003(6)
O63 0.030(7) 0.024(8) 0.033(8) 0.009(6) 0.004(7) 0.009(7)
O64 0.032(7) 0.023(8) 0.025(7) 0.016(6) 0.001(6) 0.010(6)
O65 0.024(7) 0.027(8) 0.035(8) 0.014(7) -0.001(6) 0.004(6)
O66 0.026(7) 0.020(8) 0.015(7) 0.006(6) -0.010(6) -0.007(6)
O67 0.040(8) 0.020(8) 0.034(8) -0.002(6) 0.015(7) 0.019(7)
O68 0.038(8) 0.034(9) 0.036(8) 0.020(7) 0.003(7) 0.014(7)
O69 0.031(8) 0.029(8) 0.038(8) 0.019(7) 0.013(7) 0.001(7)
O70 0.049(9) 0.040(9) 0.044(9) 0.021(7) 0.001(7) 0.002(7)
O71 0.035(8) 0.026(8) 0.032(8) 0.004(7) -0.001(7) 0.015(7)
O72 0.031(8) 0.040(9) 0.028(8) 0.013(7) 0.005(7) 0.014(7)
O73 0.036(8) 0.031(9) 0.050(9) 0.023(7) 0.006(7) 0.005(7)
O74 0.021(7) 0.024(8) 0.037(8) 0.009(6) 0.004(6) 0.007(6)
O75 0.035(8) 0.019(8) 0.050(9) 0.013(7) 0.009(7) 0.000(7)
O76 0.021(7) 0.025(8) 0.035(8) 0.006(6) -0.006(6) 0.005(6)
O77 0.041(8) 0.042(9) 0.046(9) 0.024(7) 0.003(7) 0.008(7)
O78 0.031(8) 0.029(9) 0.039(8) 0.015(7) -0.004(7) 0.011(7)
O79 0.028(7) 0.036(9) 0.032(8) 0.016(7) 0.004(6) 0.003(7)
O80 0.050(9) 0.044(10) 0.060(10) 0.017(8) -0.004(8) 0.014(8)
O81 0.083(11) 0.065(12) 0.066(11) 0.029(8) 0.016(9) 0.009(9)
O82 0.051(9) 0.040(9) 0.044(9) 0.018(7) 0.006(7) 0.010(7)
O83 0.053(9) 0.041(10) 0.044(9) 0.020(7) 0.015(7) 0.009(7)
O84 0.049(9) 0.045(10) 0.045(9) 0.014(7) 0.007(7) -0.003(8)
O1W 0.054(9) 0.052(10) 0.047(9) 0.026(8) 0.005(7) 0.010(8)
Na1 0.052(8) 0.043(8) 0.015(6) 0.006(6) 0.008(6) -0.005(6)
Na2 0.018(4) 0.028(6) 0.056(6) 0.014(5) 0.018(5) 0.012(4)
Na3 0.011(4) 0.014(5) 0.038(5) 0.010(4) -0.005(4) 0.003(4)
Na4 0.037(4) 0.017(4) 0.023(4) 0.011(3) 0.007(3) 0.013(3)
Na5 0.020(3) 0.016(4) 0.021(3) 0.014(3) 0.008(3) 0.005(3)
Na6 0.013(3) 0.009(4) 0.020(3) 0.007(3) 0.004(3) 0.006(3)
Na7 0.072(7) 0.023(6) 0.039(6) 0.016(5) 0.026(5) 0.023(5)
Na8 0.080(8) 0.063(8) 0.045(6) 0.034(6) -0.012(6) 0.001(6)
Na9 0.060(7) 0.031(6) 0.041(6) 0.011(5) 0.007(5) -0.003(5)
Na10 0.019(4) 0.019(4) 0.020(4) 0.0079(19) 0.0022(11) 0.0019(11)
K1 0.046(4) 0.052(5) 0.046(4) 0.023(4) 0.011(3) 0.019(4)
C1 0.024(9) 0.027(10) 0.032(10) 0.017(8) 0.001(8) 0.005(8)
C2 0.025(9) 0.019(10) 0.038(10) 0.012(8) 0.001(8) -0.001(8)
C3 0.047(11) 0.042(12) 0.044(11) 0.023(9) 0.011(9) 0.001(8)
OW1 0.055(15) 0.050(16) 0.060(15) 0.024(10) 0.001(9) 0.005(9)
OW2 0.102(14) 0.109(15) 0.115(15) 0.043(10) 0.018(9) 0.008(9)
OW3 0.08(2) 0.08(2) 0.08(2) 0.033(11) 0.001(10) 0.000(10)
OW4 0.040(8) 0.045(10) 0.045(9) 0.013(7) -0.005(7) 0.014(7)
OW5 0.078(14) 0.074(14) 0.073(14) 0.032(9) 0.011(9) -0.005(9)
OW6 0.019(7) 0.043(9) 0.045(8) 0.027(7) 0.003(7) -0.008(7)
OW7 0.053(10) 0.067(11) 0.061(10) 0.022(8) -0.002(8) 0.000(8)
OW8 0.067(10) 0.045(10) 0.054(9) 0.029(8) 0.007(8) 0.004(8)
OW9 0.072(11) 0.076(12) 0.070(11) 0.028(8) 0.003(8) 0.017(9)
OW10 0.061(10) 0.067(11) 0.076(11) 0.024(8) 0.009(8) 0.007(8)
OW11 0.079(19) 0.071(19) 0.071(19) 0.027(11) 0.007(10) 0.012(10)
OW12 0.070(11) 0.066(11) 0.065(10) 0.038(8) 0.004(8) 0.015(8)
OW13 0.113(15) 0.114(16) 0.124(15) 0.051(10) 0.015(10) 0.009(9)
OW14 0.106(15) 0.112(15) 0.115(15) 0.045(10) 0.019(9) 0.006(9)
OW15 0.124(16) 0.116(16) 0.111(15) 0.046(10) 0.014(9) 0.013(9)
OW16 0.125(16) 0.129(17) 0.125(16) 0.048(10) 0.019(10) 0.008(10)
OW17 0.077(11) 0.073(12) 0.072(11) 0.026(8) 0.003(9) 0.014(9)
OW18 0.114(19) 0.113(19) 0.114(19) 0.050(11) 0.016(10) 0.012(10)
OW19 0.116(16) 0.116(16) 0.115(15) 0.048(10) 0.008(10) 0.011(9)
OW20 0.085(12) 0.101(13) 0.081(12) 0.041(9) 0.012(9) 0.024(9)
OW22 0.098(17) 0.095(17) 0.099(17) 0.041(10) 0.014(10) 0.009(10)
OW23 0.09(2) 0.09(2) 0.10(2) 0.041(12) 0.010(10) 0.014(10)
OW24 0.120(15) 0.115(16) 0.111(15) 0.041(10) -0.001(9) 0.022(10)
OW25 0.113(16) 0.117(16) 0.134(16) 0.045(10) 0.023(10) 0.004(9)
OW26 0.071(14) 0.087(14) 0.071(13) 0.037(9) -0.002(9) 0.018(9)
OW27 0.10(2) 0.10(2) 0.10(2) 0.040(12) 0.008(10) 0.010(10)
OW28 0.075(18) 0.072(19) 0.068(18) 0.025(11) 0.000(10) 0.010(10)

loop_
_atom_type_symbol
_atom_type_description
_atom_type_scat_dispersion_real
_atom_type_scat_dispersion_imag
_atom_type_scat_source
C C 0.0033 0.0016 'International Tables Vol C Tables 4.2.6.8 and 6.1.1.4'
H H 0.0000 0.0000 'International Tables Vol C Tables 4.2.6.8 and 6.1.1.4'
O O 0.0106 0.0060 'International Tables Vol C Tables 4.2.6.8 and 6.1.1.4'
K K 0.2009 0.2494 'International Tables Vol C Tables 4.2.6.8 and 6.1.1.4'
Na Na 0.0362 0.0249 'International Tables Vol C Tables 4.2.6.8 and 6.1.1.4'
Ni Ni 0.3393 1.1124 'International Tables Vol C Tables 4.2.6.8 and 6.1.1.4'
Si Si 0.0817 0.0704 'International Tables Vol C Tables 4.2.6.8 and 6.1.1.4'
W W -0.8490 6.8722 'International Tables Vol C Tables 4.2.6.8 and 6.1.1.4'

loop_
_geom_angle_atom_site_label_1
_geom_angle_atom_site_label_2
_geom_angle_atom_site_label_3
_geom_angle
_geom_angle_site_symmetry_1
_geom_angle_site_symmetry_3
O18 W1 O23 100.6(9) . .
O18 W1 O3 102.4(9) . .
O23 W1 O3 87.7(9) . .
O18 W1 O58 97.4(10) . .
O23 W1 O58 91.3(8) . .
O3 W1 O58 160.0(9) . .
O18 W1 O68 100.4(10) . .
O23 W1 O68 159.0(9) . .
O3 W1 O68 88.3(8) . .
O58 W1 O68 85.6(8) . .
O18 W1 O66 170.3(9) . .
O23 W1 O66 85.9(7) . .
O3 W1 O66 84.9(8) . .
O58 W1 O66 75.1(8) . .
O68 W1 O66 73.2(8) . .
O18 W1 Na5 82.3(7) . .
O23 W1 Na5 133.2(6) . .
O3 W1 Na5 47.0(7) . .
O58 W1 Na5 135.1(6) . .
O68 W1 Na5 50.9(6) . .
O66 W1 Na5 98.5(5) . .
O46 W2 O52 101.8(9) . .
O46 W2 O61 103.5(9) . .
O52 W2 O61 94.0(9) . .
O46 W2 O32 100.8(9) . .
O52 W2 O32 88.9(8) . .
O61 W2 O32 154.3(8) . .
O46 W2 O5 98.9(10) . .
O52 W2 O5 159.0(8) . .
O61 W2 O5 84.6(9) . .
O32 W2 O5 83.6(9) . .
O46 W2 O57 170.1(9) . .
O52 W2 O57 85.6(7) . .
O61 W2 O57 82.3(7) . .
O32 W2 O57 72.5(7) . .
O5 W2 O57 73.4(8) . .
O14 W3 O2 102.3(9) . .
O14 W3 O27 101.2(10) . .
O2 W3 O27 89.3(8) . .
O14 W3 O44 100.0(10) . .
O2 W3 O44 93.0(9) . .
O27 W3 O44 157.7(9) . .
O14 W3 O50 98.3(10) . .
O2 W3 O50 159.3(8) . .
O27 W3 O50 84.9(9) . .
O44 W3 O50 85.2(9) . .
O14 W3 O47 172.3(8) . .
O2 W3 O47 83.8(7) . .
O27 W3 O47 83.4(8) . .
O44 W3 O47 74.9(9) . .
O50 W3 O47 75.8(8) . .
O14 W3 Na3 50.3(7) . 1_455
O2 W3 Na3 52.5(6) . 1_455
O27 W3 Na3 92.4(6) . 1_455
O44 W3 Na3 106.5(7) . 1_455
O50 W3 Na3 147.4(7) . 1_455
O47 W3 Na3 136.2(5) . 1_455
O7 W4 O64 102.0(10) . .
O7 W4 O4 102.3(9) . .
O64 W4 O4 92.5(9) . .
O7 W4 O32 99.1(9) . .
O64 W4 O32 90.8(9) . .
O4 W4 O32 157.2(8) . .
O7 W4 O17 96.1(11) . .
O64 W4 O17 161.6(9) . .
O4 W4 O17 86.7(9) . .
O32 W4 O17 83.2(9) . .
O7 W4 O57 168.5(10) . .
O64 W4 O57 87.1(8) . .
O4 W4 O57 84.1(7) . .
O32 W4 O57 73.5(7) . .
O17 W4 O57 74.5(8) . .
O54 W5 O34 100.6(10) . .
O54 W5 O42 100.0(9) . .
O34 W5 O42 93.2(10) . .
O54 W5 O30 99.7(9) . .
O34 W5 O30 93.2(9) . .
O42 W5 O30 157.8(8) . .
O54 W5 O3 97.0(10) . .
O34 W5 O3 162.3(8) . .
O42 W5 O3 82.8(9) . .
O30 W5 O3 84.7(8) . .
O54 W5 O35 174.2(8) . .
O34 W5 O35 79.6(8) . .
O42 W5 O35 85.8(8) . .
O30 W5 O35 74.5(7) . .
O3 W5 O35 82.9(7) . .
O54 W5 Na1 45.8(7) . .
O34 W5 Na1 97.9(7) . .
O42 W5 Na1 54.3(6) . .
O30 W5 Na1 145.1(5) . .
O3 W5 Na1 93.7(5) . .
O35 W5 Na1 140.0(4) . .
O33 W6 O9 102.8(11) . .
O33 W6 O24 100.7(10) . .
O9 W6 O24 95.3(10) . .
O33 W6 O30 98.0(9) . .
O9 W6 O30 92.7(9) . .
O24 W6 O30 157.5(8) . .
O33 W6 O10 94.8(10) . .
O9 W6 O10 162.3(8) . .
O24 W6 O10 83.7(9) . .
O30 W6 O10 82.4(8) . .
O33 W6 O35 173.1(9) . .
O9 W6 O35 79.0(8) . .
O24 W6 O35 85.8(8) . .
O30 W6 O35 75.2(7) . .
O10 W6 O35 83.3(7) . .
O21 W7 O36 102.1(9) . .
O21 W7 O10 103.2(9) . .
O36 W7 O10 90.7(9) . .
O21 W7 O68 99.9(9) . .
O36 W7 O68 157.8(9) . .
O10 W7 O68 87.9(9) . .
O21 W7 O13 97.6(9) . .
O36 W7 O13 88.4(9) . .
O10 W7 O13 158.9(9) . .
O68 W7 O13 85.1(9) . .
O21 W7 O66 169.0(8) . .
O36 W7 O66 83.8(8) . .
O10 W7 O66 85.9(8) . .
O68 W7 O66 74.0(8) . .
O13 W7 O66 73.1(8) . .
O43 W8 O8 102.3(10) . .
O43 W8 O25 101.9(10) . .
O8 W8 O25 90.3(9) . .
O43 W8 O13 98.5(10) . .
O8 W8 O13 90.3(9) . .
O25 W8 O13 159.0(9) . .
O43 W8 O58 97.5(10) . .
O8 W8 O58 160.1(8) . .
O25 W8 O58 87.8(9) . .
O13 W8 O58 84.6(9) . .
O43 W8 O66 168.6(9) . .
O8 W8 O66 86.1(8) . .
O25 W8 O66 85.5(8) . .
O13 W8 O66 73.6(8) . .
O58 W8 O66 74.0(7) . .
O43 W8 Na10 57.4(8) . 1_645
O8 W8 Na10 125.9(7) . 1_645
O25 W8 Na10 139.6(7) . 1_645
O13 W8 Na10 51.7(8) . 1_645
O58 W8 Na10 64.2(7) . 1_645
O66 W8 Na10 111.5(6) . 1_645
O43 W8 K1 54.1(7) . 2_756
O8 W8 K1 102.9(6) . 2_756
O25 W8 K1 48.0(6) . 2_756
O13 W8 K1 151.3(7) . 2_756
O58 W8 K1 90.5(6) . 2_756
O66 W8 K1 131.9(4) . 2_756
Na10 W8 K1 101.0(3) 1_645 2_756
O12 W9 O51 103.2(10) . .
O12 W9 O65 99.6(9) . .
O51 W9 O65 89.8(9) . .
O12 W9 O72 101.2(9) . .
O51 W9 O72 94.2(9) . .
O65 W9 O72 157.2(9) . .
O12 W9 O50 97.3(9) . .
O51 W9 O50 159.1(9) . .
O65 W9 O50 83.0(8) . .
O72 W9 O50 85.3(9) . .
O12 W9 O47 171.9(8) . .
O51 W9 O47 84.4(8) . .
O65 W9 O47 82.7(8) . .
O72 W9 O47 75.4(8) . .
O50 W9 O47 75.2(8) . .
O12 W9 Na6 51.0(7) . 1_565
O51 W9 Na6 52.4(7) . 1_565
O65 W9 Na6 101.0(6) . 1_565
O72 W9 Na6 99.2(6) . 1_565
O50 W9 Na6 148.3(6) . 1_565
O47 W9 Na6 136.4(5) . 1_565
O12 W9 Na5 54.7(7) . 1_565
O51 W9 Na5 127.8(7) . 1_565
O65 W9 Na5 55.8(7) . 1_565
O72 W9 Na5 133.2(7) . 1_565
O50 W9 Na5 62.8(7) . 1_565
O47 W9 Na5 122.4(5) . 1_565
Na6 W9 Na5 93.2(2) 1_565 1_565
O39 W10 O5 100.9(9) . .
O39 W10 O17 103.8(10) . .
O5 W10 O17 92.0(9) . .
O39 W10 O65 101.4(9) . .
O5 W10 O65 157.2(9) . .
O17 W10 O65 87.6(8) . .
O39 W10 O27 98.8(9) . .
O5 W10 O27 85.9(8) . .
O17 W10 O27 157.3(10) . .
O65 W10 O27 85.8(8) . .
O39 W10 O57 174.2(8) . .
O5 W10 O57 73.9(8) . .
O17 W10 O57 74.1(8) . .
O65 W10 O57 84.0(8) . .
O27 W10 O57 83.6(7) . .
O20 W11 O11 102.8(10) . .
O20 W11 O61 103.3(9) . .
O11 W11 O61 88.6(9) . .
O20 W11 O59 100.9(9) . .
O11 W11 O59 92.6(9) . .
O61 W11 O59 154.8(8) . .
O20 W11 O2 94.4(9) . .
O11 W11 O2 162.5(7) . .
O61 W11 O2 84.5(8) . .
O59 W11 O2 87.0(8) . .
O20 W11 O56 173.6(8) . .
O11 W11 O56 81.1(7) . .
O61 W11 O56 81.7(7) . .
O59 W11 O56 73.7(7) . .
O2 W11 O56 82.0(7) . .
O20 W11 Ni6 140.1(8) . .
O11 W11 Ni6 37.3(6) . .
O61 W11 Ni6 81.2(7) . .
O59 W11 Ni6 84.6(7) . .
O2 W11 Ni6 125.5(5) . .
O56 W11 Ni6 44.0(4) . .
O67 W12 O29 99.7(10) . .
O67 W12 O53 105.5(10) . .
O29 W12 O53 89.6(10) . .
O67 W12 O44 98.8(10) . .
O29 W12 O44 161.3(9) . .
O53 W12 O44 88.3(10) . .
O67 W12 O72 96.7(9) . .
O29 W12 O72 89.2(9) . .
O53 W12 O72 157.7(8) . .
O44 W12 O72 85.7(9) . .
O67 W12 O47 167.7(9) . .
O29 W12 O47 88.0(8) . .
O53 W12 O47 84.0(8) . .
O44 W12 O47 73.2(8) . .
O72 W12 O47 73.7(7) . .
O45 W13 O71 101.5(11) . .
O45 W13 O6 99.3(11) . .
O71 W13 O6 95.9(10) . .
O45 W13 O41 101.8(10) . .
O71 W13 O41 95.0(9) . .
O6 W13 O41 153.7(9) . .
O45 W13 O29 94.5(10) . .
O71 W13 O29 163.9(9) . .
O6 W13 O29 82.7(9) . .
O41 W13 O29 80.2(8) . .
O45 W13 O60 173.0(10) . .
O71 W13 O60 80.4(8) . .
O6 W13 O60 73.7(8) . .
O41 W13 O60 84.7(7) . .
O29 W13 O60 83.8(7) . .
O38 W14 O16 101.8(10) . .
O38 W14 O49 100.6(9) . .
O16 W14 O49 94.6(10) . .
O38 W14 O22 99.3(9) . .
O16 W14 O22 92.2(9) . .
O49 W14 O22 157.1(8) . .
O38 W14 O8 96.3(10) . .
O16 W14 O8 161.9(8) . .
O49 W14 O8 82.9(9) . .
O22 W14 O8 83.8(8) . .
O38 W14 O48 173.9(8) . .
O16 W14 O48 78.9(8) . .
O49 W14 O48 85.4(8) . .
O22 W14 O48 74.5(7) . .
O8 W14 O48 83.0(8) . .
O37 W15 O55 102.0(10) . .
O37 W15 O31 101.8(9) . .
O55 W15 O31 93.5(9) . .
O37 W15 O49 101.3(9) . .
O55 W15 O49 92.6(10) . .
O31 W15 O49 154.2(8) . .
O37 W15 O25 95.0(9) . .
O55 W15 O25 163.1(8) . .
O31 W15 O25 82.7(8) . .
O49 W15 O25 84.1(9) . .
O37 W15 O40 173.3(8) . .
O55 W15 O40 80.3(8) . .
O31 W15 O40 71.6(7) . .
O49 W15 O40 84.8(7) . .
O25 W15 O40 82.9(8) . .
O37 W15 K1 45.6(8) . 2_756
O55 W15 K1 147.0(6) . 2_756
O31 W15 K1 88.8(6) . 2_756
O49 W15 K1 99.4(7) . 2_756
O25 W15 K1 49.8(6) . 2_756
O40 W15 K1 131.1(5) . 2_756
O70 W16 O19 101.6(10) . .
O70 W16 O31 102.2(10) . .
O19 W16 O31 93.1(8) . .
O70 W16 O42 100.3(10) . .
O19 W16 O42 93.5(9) . .
O31 W16 O42 154.8(8) . .
O70 W16 O23 96.6(10) . .
O19 W16 O23 161.8(8) . .
O31 W16 O23 82.6(8) . .
O42 W16 O23 83.5(9) . .
O70 W16 O40 174.3(9) . .
O19 W16 O40 79.9(7) . .
O31 W16 O40 72.2(7) . .
O42 W16 O40 85.1(7) . .
O23 W16 O40 82.0(7) . .
O80 W17 O1 101.3(10) . .
O80 W17 O6 101.8(11) . .
O1 W17 O6 94.8(9) . .
O80 W17 O4 103.3(11) . .
O1 W17 O4 87.4(9) . .
O6 W17 O4 153.9(8) . .
O80 W17 O51 94.0(10) . .
O1 W17 O51 164.0(8) . .
O6 W17 O51 86.7(9) . .
O4 W17 O51 84.5(8) . .
O80 W17 O60 172.7(9) . .
O1 W17 O60 84.0(7) . .
O6 W17 O60 72.4(7) . .
O4 W17 O60 82.0(7) . .
O51 W17 O60 81.3(7) . .
O80 W17 Ni7 140.9(9) . .
O1 W17 Ni7 39.7(6) . .
O6 W17 Ni7 84.7(7) . .
O4 W17 Ni7 80.4(6) . .
O51 W17 Ni7 124.9(6) . .
O60 W17 Ni7 44.4(4) . .
O84 W18 O28 103.4(11) . .
O84 W18 O22 98.6(9) . .
O28 W18 O22 94.1(9) . .
O84 W18 O24 101.0(10) . .
O28 W18 O24 92.1(9) . .
O22 W18 O24 157.5(8) . .
O84 W18 O36 96.4(11) . .
O28 W18 O36 159.9(8) . .
O22 W18 O36 85.8(8) . .
O24 W18 O36 81.1(9) . .
O84 W18 O48 173.3(9) . .
O28 W18 O48 78.8(8) . .
O22 W18 O48 74.9(7) . .
O24 W18 O48 85.1(8) . .
O36 W18 O48 81.8(8) . .
O26 W19 O15 102.3(11) . .
O26 W19 O41 101.5(10) . .
O15 W19 O41 96.2(9) . .
O26 W19 O59 98.0(10) . .
O15 W19 O59 93.8(9) . .
O41 W19 O59 155.5(9) . .
O26 W19 O53 96.3(11) . .
O15 W19 O53 161.4(9) . .
O41 W19 O53 80.5(9) . .
O59 W19 O53 82.9(9) . .
O26 W19 O56 171.5(9) . .
O15 W19 O56 79.6(8) . .
O41 W19 O56 86.5(8) . .
O59 W19 O56 73.5(7) . .
O53 W19 O56 81.9(7) . .
O40 Si1 O48 110.7(10) . .
O40 Si1 O35 109.0(10) . .
O48 Si1 O35 108.5(10) . .
O40 Si1 O66 109.3(10) . .
O48 Si1 O66 110.0(10) . .
O35 Si1 O66 109.3(10) . .
O60 Si2 O47 108.7(10) . .
O60 Si2 O57 110.9(10) . .
O47 Si2 O57 108.6(11) . .
O60 Si2 O56 110.2(11) . .
O47 Si2 O56 109.2(10) . .
O57 Si2 O56 109.2(10) . .
O16 Ni1 O62 175.6(8) . .
O16 Ni1 O28 90.7(8) . .
O62 Ni1 O28 92.5(7) . .
O16 Ni1 O79 93.2(8) . .
O62 Ni1 O79 83.4(8) . .
O28 Ni1 O79 174.7(8) . .
O16 Ni1 O78 91.0(9) . .
O62 Ni1 O78 91.9(8) . .
O28 Ni1 O78 90.3(8) . .
O79 Ni1 O78 93.3(9) . .
O16 Ni1 O48 78.0(8) . .
O62 Ni1 O48 99.7(8) . .
O28 Ni1 O48 78.6(8) . .
O79 Ni1 O48 98.7(8) . .
O78 Ni1 O48 164.1(8) . .
O16 Ni1 Ni4 133.5(7) . .
O62 Ni1 Ni4 44.4(5) . .
O28 Ni1 Ni4 133.5(6) . .
O79 Ni1 Ni4 44.0(6) . .
O78 Ni1 Ni4 77.3(6) . .
O48 Ni1 Ni4 118.6(5) . .
O62 Ni2 O73 93.7(8) . .
O62 Ni2 O34 176.0(8) . .
O73 Ni2 O34 90.1(9) . .
O62 Ni2 O9 92.9(8) . .
O73 Ni2 O9 90.2(9) . .
O34 Ni2 O9 88.3(8) . .
O62 Ni2 O69 84.2(8) . .
O73 Ni2 O69 92.9(9) . .
O34 Ni2 O69 94.4(8) . .
O9 Ni2 O69 175.8(8) . .
O62 Ni2 O35 98.1(7) . .
O73 Ni2 O35 163.4(8) . .
O34 Ni2 O35 78.4(8) . .
O9 Ni2 O35 77.7(8) . .
O69 Ni2 O35 99.8(8) . .
O62 Ni2 Ni4 45.0(5) . .
O73 Ni2 Ni4 78.2(6) . .
O34 Ni2 Ni4 135.1(6) . .
O9 Ni2 Ni4 134.2(6) . .
O69 Ni2 Ni4 44.1(6) . .
O35 Ni2 Ni4 118.3(5) . .
O79 Ni3 O69 83.4(8) . .
O79 Ni3 O82 95.5(9) . .
O69 Ni3 O82 93.4(9) . .
O79 Ni3 O55 94.2(8) . .
O69 Ni3 O55 176.2(8) . .
O82 Ni3 O55 89.8(9) . .
O79 Ni3 O19 174.4(8) . .
O69 Ni3 O19 93.7(8) . .
O82 Ni3 O19 89.4(9) . .
O55 Ni3 O19 88.4(7) . .
O79 Ni3 O40 98.7(8) . .
O69 Ni3 O40 99.4(7) . .
O82 Ni3 O40 161.9(8) . .
O55 Ni3 O40 78.0(8) . .
O19 Ni3 O40 77.1(7) . .
O79 Ni3 Ni4 44.3(6) . .
O69 Ni3 Ni4 43.9(6) . .
O82 Ni3 Ni4 80.2(7) . .
O55 Ni3 Ni4 135.0(6) . .
O19 Ni3 Ni4 134.6(5) . .
O40 Ni3 Ni4 117.9(5) . .
O79 Ni3 Na7 132.1(6) . .
O69 Ni3 Na7 123.6(6) . .
O82 Ni3 Na7 49.5(7) . .
O55 Ni3 Na7 60.1(6) . .
O19 Ni3 Na7 53.4(6) . .
O40 Ni3 Na7 112.4(5) . .
Ni4 Ni3 Na7 129.4(3) . .
O69 Ni4 O83 96.3(9) . .
O69 Ni4 O79 81.7(8) . .
O83 Ni4 O79 93.9(9) . .
O69 Ni4 O62 83.4(8) . .
O83 Ni4 O62 175.9(9) . .
O79 Ni4 O62 81.9(8) . .
O69 Ni4 O74 99.4(8) . .
O83 Ni4 O74 90.1(9) . .
O79 Ni4 O74 175.6(8) . .
O62 Ni4 O74 94.0(8) . .
O69 Ni4 O76 173.2(8) . .
O83 Ni4 O76 89.9(9) . .
O79 Ni4 O76 100.8(8) . .
O62 Ni4 O76 90.7(8) . .
O74 Ni4 O76 77.6(7) . .
O69 Ni4 Ni2 44.6(5) . .
O83 Ni4 Ni2 137.6(7) . .
O79 Ni4 Ni2 95.0(6) . .
O62 Ni4 Ni2 43.6(5) . .
O74 Ni4 Ni2 83.0(6) . .
O76 Ni4 Ni2 128.6(6) . .
O69 Ni4 Ni3 43.2(5) . .
O83 Ni4 Ni3 81.4(7) . .
O79 Ni4 Ni3 43.1(6) . .
O62 Ni4 Ni3 95.6(5) . .
O74 Ni4 Ni3 139.5(5) . .
O76 Ni4 Ni3 141.4(5) . .
Ni2 Ni4 Ni3 77.35(14) . .
O69 Ni4 Ni1 96.0(6) . .
O83 Ni4 Ni1 133.0(7) . .
O79 Ni4 Ni1 43.7(5) . .
O62 Ni4 Ni1 43.1(5) . .
O74 Ni4 Ni1 131.9(6) . .
O76 Ni4 Ni1 81.9(6) . .
Ni2 Ni4 Ni1 76.79(14) . .
Ni3 Ni4 Ni1 77.22(14) . .
O63 Ni5 O1W 173.0(10) . .
O63 Ni5 O74 91.7(8) . .
O1W Ni5 O74 90.6(9) . .
O63 Ni5 O76 96.4(8) . .
O1W Ni5 O76 90.5(9) . .
O74 Ni5 O76 79.6(8) . .
O63 Ni5 O52 83.5(8) . .
O1W Ni5 O52 89.7(9) . .
O74 Ni5 O52 98.0(7) . .
O76 Ni5 O52 177.5(7) . .
O63 Ni5 O64 85.0(8) . .
O1W Ni5 O64 93.5(9) . .
O74 Ni5 O64 171.2(8) . .
O76 Ni5 O64 92.6(8) . .
O52 Ni5 O64 89.8(7) . .
O63 Ni5 Ni7 44.4(6) . .
O1W Ni5 Ni7 136.5(7) . .
O74 Ni5 Ni7 128.6(6) . .
O76 Ni5 Ni7 80.8(5) . .
O52 Ni5 Ni7 100.8(5) . .
O64 Ni5 Ni7 45.0(5) . .
O63 Ni5 Ni6 42.8(5) . .
O1W Ni5 Ni6 131.3(7) . .
O74 Ni5 Ni6 81.2(5) . .
O76 Ni5 Ni6 133.8(6) . .
O52 Ni5 Ni6 45.1(5) . .
O64 Ni5 Ni6 101.7(5) . .
Ni7 Ni5 Ni6 79.35(14) . .
O63 Ni5 Na8 120.4(6) . .
O1W Ni5 Na8 56.3(7) . .
O74 Ni5 Na8 55.3(6) . .
O76 Ni5 Na8 119.4(6) . .
O52 Ni5 Na8 58.8(5) . .
O64 Ni5 Na8 133.2(6) . .
Ni7 Ni5 Na8 158.5(3) . .
Ni6 Ni5 Na8 80.8(3) . .
O11 Ni6 O63 175.0(9) . .
O11 Ni6 O75 90.5(9) . .
O63 Ni6 O75 90.7(8) . .
O11 Ni6 O52 89.7(8) . .
O63 Ni6 O52 85.4(8) . .
O75 Ni6 O52 95.1(8) . .
O11 Ni6 O15 87.8(8) . .
O63 Ni6 O15 96.9(8) . .
O75 Ni6 O15 97.2(8) . .
O52 Ni6 O15 167.5(8) . .
O11 Ni6 O56 81.8(8) . .
O63 Ni6 O56 97.5(8) . .
O75 Ni6 O56 170.5(7) . .
O52 Ni6 O56 90.3(7) . .
O15 Ni6 O56 77.2(7) . .
O11 Ni6 Ni5 131.9(6) . .
O63 Ni6 Ni5 43.8(6) . .
O75 Ni6 Ni5 78.0(6) . .
O52 Ni6 Ni5 46.2(5) . .
O15 Ni6 Ni5 139.6(6) . .
O56 Ni6 Ni5 111.2(5) . .
O11 Ni6 W11 33.6(6) . .
O63 Ni6 W11 145.0(6) . .
O75 Ni6 W11 124.1(6) . .
O52 Ni6 W11 87.2(5) . .
O15 Ni6 W11 83.9(5) . .
O56 Ni6 W11 48.3(5) . .
Ni5 Ni6 W11 132.18(17) . .
O77 Ni7 O63 91.7(9) . .
O77 Ni7 O64 95.8(8) . .
O63 Ni7 O64 86.7(8) . .
O77 Ni7 O1 89.8(9) . .
O63 Ni7 O1 174.6(8) . .
O64 Ni7 O1 88.0(8) . .
O77 Ni7 O71 95.4(9) . .
O63 Ni7 O71 97.5(8) . .
O64 Ni7 O71 167.9(8) . .
O1 Ni7 O71 87.5(8) . .
O77 Ni7 O60 168.9(8) . .
O63 Ni7 O60 97.3(7) . .
O64 Ni7 O60 91.3(7) . .
O1 Ni7 O60 81.9(7) . .
O71 Ni7 O60 77.0(7) . .
O77 Ni7 Ni5 79.2(6) . .
O63 Ni7 Ni5 44.1(5) . .
O64 Ni7 Ni5 47.1(6) . .
O1 Ni7 Ni5 131.3(5) . .
O71 Ni7 Ni5 140.3(6) . .
O60 Ni7 Ni5 111.8(5) . .
O77 Ni7 W17 122.7(7) . .
O63 Ni7 W17 145.5(6) . .
O64 Ni7 W17 86.8(6) . .
O1 Ni7 W17 33.0(5) . .
O71 Ni7 W17 83.3(6) . .
O60 Ni7 W17 49.0(5) . .
Ni5 Ni7 W17 132.61(17) . .
W17 O1 Ni7 107.4(9) . .
W3 O2 W11 159.2(10) . .
W3 O2 Na3 98.1(8) . 1_455
W11 O2 Na3 95.6(6) . 1_455
W1 O3 W5 150.8(12) . .
W1 O3 Na5 103.1(9) . .
W5 O3 Na5 105.4(8) . .
W4 O4 W17 143.9(12) . .
W10 O5 W2 121.8(11) . .
W13 O6 W17 120.4(11) . .
W4 O7 Na3 155.8(13) . .
W8 O8 W14 148.9(11) . .
W6 O9 Ni2 113.5(10) . .
W7 O10 W6 147.1(11) . .
W7 O10 Na5 104.2(9) . .
W6 O10 Na5 106.3(7) . .
W11 O11 Ni6 109.2(9) . .
W9 O12 Na4 152.3(10) . .
W9 O12 Na6 102.4(9) . 1_565
Na4 O12 Na6 98.0(7) . 1_565
W8 O13 W7 120.4(12) . .
W8 O13 Na10 95.9(9) . 1_645
W7 O13 Na10 126.4(10) . 1_645
W3 O14 Na10 135.8(12) . .
W3 O14 Na3 103.1(10) . 1_455
Na10 O14 Na3 94.8(7) . 1_455
W19 O15 Ni6 112.2(10) . .
W14 O16 Ni1 113.9(11) . .
W10 O17 W4 120.6(12) . .
W1 O18 Na9 104.1(10) . 2_756
W16 O19 Ni3 114.1(9) . .
W16 O19 Na7 126.1(8) . .
Ni3 O19 Na7 90.9(7) . .
W11 O20 Na3 111.1(10) . 1_455
W7 O21 Na6 147.8(10) . .
W18 O22 W14 119.0(9) . .
W1 O23 W16 151.3(11) . .
W1 O23 Na9 99.1(8) . 2_756
W16 O23 Na9 99.4(7) . 2_756
W6 O24 W18 156.3(12) . .
W8 O25 W15 148.1(12) . .
W8 O25 K1 103.1(9) . 2_756
W15 O25 K1 98.7(8) . 2_756
W3 O27 W10 145.0(11) . .
W18 O28 Ni1 113.2(10) . .
W12 O29 W13 147.9(12) . .
W12 O29 Na4 101.3(8) . 2_677
W13 O29 Na4 100.1(9) . 2_677
W6 O30 W5 118.5(9) . .
W6 O30 Na5 112.8(9) . .
W5 O30 Na5 100.0(7) . .
W16 O31 W15 124.3(11) . .
W4 O32 W2 121.9(10) . .
W6 O33 Na4 114.5(11) . 1_545
W5 O34 Ni2 113.2(10) . .
W5 O34 Na2 123.1(10) . .
Ni2 O34 Na2 92.6(8) . .
Si1 O35 Ni2 125.5(11) . .
Si1 O35 W6 125.8(10) . .
Ni2 O35 W6 89.9(7) . .
Si1 O35 W5 124.9(10) . .
Ni2 O35 W5 88.8(7) . .
W6 O35 W5 90.7(6) . .
W7 O36 W18 151.6(12) . .
W15 O37 Na9 132.4(12) . .
W15 O37 K1 108.4(9) . 2_756
Na9 O37 K1 103.7(8) . 2_756
W14 O38 Na2 107.5(9) . 1_655
W10 O39 Na5 104.7(8) . 1_565
Si1 O40 Ni3 124.9(10) . .
Si1 O40 W16 127.2(10) . .
Ni3 O40 W16 88.9(7) . .
Si1 O40 W15 125.1(10) . .
Ni3 O40 W15 88.6(6) . .
W16 O40 W15 90.4(6) . .
W19 O41 W13 158.3(13) . .
W16 O42 W5 154.3(12) . .
W16 O42 Na1 105.8(8) . .
W5 O42 Na1 93.1(8) . .
W8 O43 K1 99.3(9) . 2_756
W3 O44 W12 120.1(11) . .
W13 O45 Na4 109.1(11) . 2_677
W2 O46 Na8 139.8(12) . 2_666
W2 O46 Na8 104.3(10) . .
Na8 O46 Na8 101.6(7) 2_666 .
Si2 O47 W9 125.2(10) . .
Si2 O47 W3 125.7(10) . .
W9 O47 W3 90.9(7) . .
Si2 O47 W12 122.0(12) . .
W9 O47 W12 91.5(7) . .
W3 O47 W12 91.8(6) . .
Si1 O48 Ni1 125.4(11) . .
Si1 O48 W14 125.3(10) . .
Ni1 O48 W14 89.1(7) . .
Si1 O48 W18 125.6(11) . .
Ni1 O48 W18 89.3(7) . .
W14 O48 W18 90.8(6) . .
W14 O49 W15 155.7(13) . .
W3 O50 W9 117.9(11) . .
W9 O51 W17 160.4(11) . .
W9 O51 Na6 97.9(9) . 1_565
W17 O51 Na6 98.5(7) . 1_565
W2 O52 Ni6 132.2(10) . .
W2 O52 Ni5 132.8(9) . .
Ni6 O52 Ni5 88.7(7) . .
W12 O53 W19 151.0(13) . .
W5 O54 Na1 107.2(9) . .
W5 O54 K1 137.7(10) . 2_656
Na1 O54 K1 112.4(7) . 2_656
W15 O55 Ni3 113.2(10) . .
Si2 O56 Ni6 123.8(9) . .
Si2 O56 W19 125.1(10) . .
Ni6 O56 W19 91.0(7) . .
Si2 O56 W11 126.2(11) . .
Ni6 O56 W11 87.6(6) . .
W19 O56 W11 92.3(6) . .
Si2 O57 W4 124.5(10) . .
Si2 O57 W2 124.8(10) . .
W4 O57 W2 91.4(6) . .
Si2 O57 W10 124.6(10) . .
W4 O57 W10 90.6(6) . .
W2 O57 W10 90.6(6) . .
W1 O58 W8 118.3(11) . .
W11 O59 W19 118.9(10) . .
Si2 O60 Ni7 122.9(9) . .
Si2 O60 W13 127.6(10) . .
Ni7 O60 W13 90.3(7) . .
Si2 O60 W17 126.6(11) . .
Ni7 O60 W17 86.6(6) . .
W13 O60 W17 90.8(6) . .
W2 O61 W11 143.7(13) . .
Ni1 O62 Ni2 129.4(10) . .
Ni1 O62 Ni4 92.5(7) . .
Ni2 O62 Ni4 91.4(7) . .
Ni6 O63 Ni5 93.3(8) . .
Ni6 O63 Ni7 135.3(11) . .
Ni5 O63 Ni7 91.5(8) . .
W4 O64 Ni7 133.2(10) . .
W4 O64 Ni5 130.4(9) . .
Ni7 O64 Ni5 87.8(8) . .
W9 O65 W10 146.4(10) . .
Si1 O66 W8 122.8(9) . .
Si1 O66 W1 123.3(9) . .
W8 O66 W1 92.5(7) . .
Si1 O66 W7 123.7(10) . .
W8 O66 W7 92.8(7) . .
W1 O66 W7 93.0(7) . .
W12 O67 Na6 151.6(13) . 2_667
W12 O67 Na4 103.6(9) . 2_677
Na6 O67 Na4 98.5(7) 2_667 2_677
W7 O68 W1 119.8(11) . .
W7 O68 Na5 108.0(8) . .
W1 O68 Na5 96.4(7) . .
Ni3 O69 Ni4 92.9(8) . .
Ni3 O69 Ni2 128.4(11) . .
Ni4 O69 Ni2 91.2(8) . .
W16 O70 K1 142.9(13) . .
W16 O70 Na9 108.1(11) . 2_756
K1 O70 Na9 102.0(8) . 2_756
W13 O71 Ni7 112.2(11) . .
W9 O72 W12 119.5(10) . .
C1 O73 Ni2 129.7(18) . .
C1 O73 Na2 135.6(18) . .
Ni2 O73 Na2 92.9(9) . .
C1 O74 Ni5 125.5(18) . .
C1 O74 Ni4 122(2) . .
Ni5 O74 Ni4 99.5(7) . .
C1 O74 Na8 96.3(16) . .
Ni5 O74 Na8 89.2(8) . .
Ni4 O74 Na8 120.5(8) . .
C1 O75 Ni6 131.5(19) . .
C2 O76 Ni5 128.1(19) . .
C2 O76 Ni4 118(2) . .
Ni5 O76 Ni4 98.8(7) . .
C2 O77 Ni7 131(2) . .
C2 O78 Ni1 123.3(19) . .
Ni3 O79 Ni1 130.2(11) . .
Ni3 O79 Ni4 92.6(8) . .
Ni1 O79 Ni4 92.3(8) . .
W17 O80 Na6 111.3(11) . 1_565
C3 O82 Ni3 128(2) . .
C3 O82 Na7 136(2) . .
Ni3 O82 Na7 95.6(10) . .
C3 O83 Ni4 124(2) . .
Ni5 O1W Na8 88.4(9) . .
O54 Na1 O54 180.000(2) . 2_656
O54 Na1 OW22 105.9(11) . .
O54 Na1 OW22 74.1(11) 2_656 .
O54 Na1 OW22 74.1(11) . 2_656
O54 Na1 OW22 105.9(11) 2_656 2_656
OW22 Na1 OW22 180.000(6) . 2_656
O54 Na1 O42 120.5(6) . 2_656
O54 Na1 O42 59.5(6) 2_656 2_656
OW22 Na1 O42 87.7(11) . 2_656
OW22 Na1 O42 92.3(11) 2_656 2_656
O54 Na1 O42 59.5(6) . .
O54 Na1 O42 120.5(6) 2_656 .
OW22 Na1 O42 92.3(11) . .
OW22 Na1 O42 87.7(11) 2_656 .
O42 Na1 O42 180.000(1) 2_656 .
O54 Na1 W5 27.0(4) . .
O54 Na1 W5 153.0(4) 2_656 .
OW22 Na1 W5 99.6(10) . .
OW22 Na1 W5 80.4(10) 2_656 .
O42 Na1 W5 147.4(4) 2_656 .
O42 Na1 W5 32.6(4) . .
O54 Na1 W5 153.0(4) . 2_656
O54 Na1 W5 27.0(4) 2_656 2_656
OW22 Na1 W5 80.4(10) . 2_656
OW22 Na1 W5 99.6(10) 2_656 2_656
O42 Na1 W5 32.6(4) 2_656 2_656
O42 Na1 W5 147.4(4) . 2_656
W5 Na1 W5 180.0 . 2_656
O54 Na1 K1 144.7(4) . .
O54 Na1 K1 35.3(4) 2_656 .
OW22 Na1 K1 79.9(10) . .
OW22 Na1 K1 100.1(10) 2_656 .
O42 Na1 K1 94.3(4) 2_656 .
O42 Na1 K1 85.7(4) . .
W5 Na1 K1 118.24(10) . .
W5 Na1 K1 61.76(10) 2_656 .
O54 Na1 K1 35.3(4) . 2_656
O54 Na1 K1 144.7(4) 2_656 2_656
OW22 Na1 K1 100.1(10) . 2_656
OW22 Na1 K1 79.9(10) 2_656 2_656
O42 Na1 K1 85.7(4) 2_656 2_656
O42 Na1 K1 94.3(4) . 2_656
W5 Na1 K1 61.76(10) . 2_656
W5 Na1 K1 118.24(10) 2_656 2_656
K1 Na1 K1 180.000(1) . 2_656
OW13 Na2 OW10 143.1(11) . .
OW13 Na2 O73 72.2(10) . .
OW10 Na2 O73 138.4(8) . .
OW13 Na2 O34 130.7(10) . .
OW10 Na2 O34 85.6(8) . .
O73 Na2 O34 60.4(7) . .
OW13 Na2 O38 75.3(10) . 1_455
OW10 Na2 O38 69.6(8) . 1_455
O73 Na2 O38 123.7(7) . 1_455
O34 Na2 O38 142.8(8) . 1_455
OW13 Na2 K1 142.9(9) . 2_656
OW10 Na2 K1 37.8(6) . 2_656
O73 Na2 K1 134.7(5) . 2_656
O34 Na2 K1 75.8(5) . 2_656
O38 Na2 K1 97.8(5) 1_455 2_656
OW11 Na3 O7 105.7(14) . .
OW11 Na3 O20 164.7(14) . 1_655
O7 Na3 O20 88.2(7) . 1_655
OW11 Na3 OW16 88.9(16) . .
O7 Na3 OW16 80.8(10) . .
O20 Na3 OW16 87.1(12) 1_655 .
OW11 Na3 OW14 87.3(16) . .
O7 Na3 OW14 71.6(9) . .
O20 Na3 OW14 103.4(11) 1_655 .
OW16 Na3 OW14 149.9(12) . .
OW11 Na3 OW9 82.9(15) . 1_655
O7 Na3 OW9 149.7(8) . 1_655
O20 Na3 OW9 81.8(8) 1_655 1_655
OW16 Na3 OW9 70.3(10) . 1_655
OW14 Na3 OW9 138.5(10) . 1_655
OW11 Na3 O14 60.9(13) . 1_655
O7 Na3 O14 134.3(7) . 1_655
O20 Na3 O14 113.7(7) 1_655 1_655
OW16 Na3 O14 136.7(11) . 1_655
OW14 Na3 O14 64.6(9) . 1_655
OW9 Na3 O14 75.5(7) 1_655 1_655
OW11 Na3 O2 115.7(13) . 1_655
O7 Na3 O2 124.8(7) . 1_655
O20 Na3 O2 58.2(6) 1_655 1_655
OW16 Na3 O2 132.2(11) . 1_655
OW14 Na3 O2 75.4(9) . 1_655
OW9 Na3 O2 72.9(7) 1_655 1_655
O14 Na3 O2 55.7(6) 1_655 1_655
OW11 Na3 W3 86.5(13) . 1_655
O7 Na3 W3 138.7(6) . 1_655
O20 Na3 W3 87.2(5) 1_655 1_655
OW16 Na3 W3 139.9(9) . 1_655
OW14 Na3 W3 69.6(8) . 1_655
OW9 Na3 W3 69.6(6) 1_655 1_655
O14 Na3 W3 26.5(4) 1_655 1_655
O2 Na3 W3 29.4(4) 1_655 1_655
OW11 Na3 Na7 46.3(12) . 2_766
O7 Na3 Na7 116.8(6) . 2_766
O20 Na3 Na7 121.7(6) 1_655 2_766
OW16 Na3 Na7 51.3(10) . 2_766
OW14 Na3 Na7 133.6(10) . 2_766
OW9 Na3 Na7 49.5(7) 1_655 2_766
O14 Na3 Na7 86.3(6) 1_655 2_766
O2 Na3 Na7 118.1(5) 1_655 2_766
W3 Na3 Na7 100.3(3) 1_655 2_766
OW11 Na3 Na10 47.6(13) . 1_655
O7 Na3 Na10 96.3(6) . 1_655
O20 Na3 Na10 138.7(6) 1_655 1_655
OW16 Na3 Na10 134.2(11) . 1_655
OW14 Na3 Na10 41.7(10) . 1_655
OW9 Na3 Na10 110.0(7) 1_655 1_655
O14 Na3 Na10 40.7(5) 1_655 1_655
O2 Na3 Na10 86.8(5) 1_655 1_655
W3 Na3 Na10 62.8(3) 1_655 1_655
Na7 Na3 Na10 92.6(4) 2_766 1_655
OW5 Na4 O12 139.7(11) 1_565 .
OW5 Na4 O33 70.4(11) 1_565 1_565
O12 Na4 O33 128.7(7) . 1_565
OW5 Na4 O67 80.0(11) 1_565 2_677
O12 Na4 O67 73.3(6) . 2_677
O33 Na4 O67 150.2(7) 1_565 2_677
OW5 Na4 O29 79.3(10) 1_565 2_677
O12 Na4 O29 107.9(7) . 2_677
O33 Na4 O29 120.3(7) 1_565 2_677
O67 Na4 O29 55.1(6) 2_677 2_677
OW5 Na4 O45 72.5(11) 1_565 2_677
O12 Na4 O45 144.9(8) . 2_677
O33 Na4 O45 66.1(7) 1_565 2_677
O67 Na4 O45 109.0(6) 2_677 2_677
O29 Na4 O45 56.1(7) 2_677 2_677
OW5 Na4 Na5 127.2(9) 1_565 1_565
O12 Na4 Na5 51.9(5) . 1_565
O33 Na4 Na5 76.7(5) 1_565 1_565
O67 Na4 Na5 120.9(5) 2_677 1_565
O29 Na4 Na5 153.4(6) 2_677 1_565
O45 Na4 Na5 128.1(6) 2_677 1_565
O3 Na5 OW18 138.3(14) . 1_545
O3 Na5 O68 57.4(6) . .
OW18 Na5 O68 139.3(12) 1_545 .
O3 Na5 O30 56.0(6) . .
OW18 Na5 O30 82.7(13) 1_545 .
O68 Na5 O30 93.1(6) . .
O3 Na5 O39 84.1(6) . 1_545
OW18 Na5 O39 121.6(12) 1_545 1_545
O68 Na5 O39 93.5(6) . 1_545
O30 Na5 O39 125.9(6) . 1_545
O3 Na5 O10 64.8(6) . .
OW18 Na5 O10 95.8(12) 1_545 .
O68 Na5 O10 52.8(6) . .
O30 Na5 O10 52.3(6) . .
O39 Na5 O10 142.6(6) 1_545 .
O3 Na5 W1 30.0(5) . .
OW18 Na5 W1 162.0(12) 1_545 .
O68 Na5 W1 32.7(4) . .
O30 Na5 W1 82.2(4) . .
O39 Na5 W1 75.5(4) 1_545 .
O10 Na5 W1 67.2(4) . .
O3 Na5 W9 146.8(6) . 1_545
OW18 Na5 W9 73.3(13) 1_545 1_545
O68 Na5 W9 92.6(5) . 1_545
O30 Na5 W9 149.0(5) . 1_545
O39 Na5 W9 84.0(5) 1_545 1_545
O10 Na5 W9 110.3(5) . 1_545
W1 Na5 W9 116.9(3) . 1_545
O3 Na5 Na4 117.0(5) . 1_545
OW18 Na5 Na4 53.7(11) 1_545 1_545
O68 Na5 Na4 85.6(5) . 1_545
O30 Na5 Na4 80.8(4) . 1_545
O39 Na5 Na4 153.2(6) 1_545 1_545
O10 Na5 Na4 52.3(4) . 1_545
W1 Na5 Na4 114.0(3) . 1_545
W9 Na5 Na4 69.3(2) 1_545 1_545
O21 Na6 O67 73.7(7) . 2_667
O21 Na6 O80 138.2(7) . 1_545
O67 Na6 O80 148.0(8) 2_667 1_545
O21 Na6 OW17 73.0(8) . .
O67 Na6 OW17 139.3(9) 2_667 .
O80 Na6 OW17 67.9(9) 1_545 .
O21 Na6 O12 70.3(6) . 1_545
O67 Na6 O12 73.7(6) 2_667 1_545
O80 Na6 O12 110.8(7) 1_545 1_545
OW17 Na6 O12 73.4(7) . 1_545
O21 Na6 O51 118.9(7) . 1_545
O67 Na6 O51 112.8(6) 2_667 1_545
O80 Na6 O51 56.1(7) 1_545 1_545
OW17 Na6 O51 65.6(8) . 1_545
O12 Na6 O51 56.2(6) 1_545 1_545
O21 Na6 W9 94.1(5) . 1_545
O67 Na6 W9 91.4(5) 2_667 1_545
O80 Na6 W9 85.2(5) 1_545 1_545
OW17 Na6 W9 68.3(6) . 1_545
O12 Na6 W9 26.6(4) 1_545 1_545
O51 Na6 W9 29.7(4) 1_545 1_545
O82 Na7 OW12 143.0(9) . .
O82 Na7 O19 62.7(7) . .
OW12 Na7 O19 85.6(8) . .
O82 Na7 OW11 144.7(16) . 2_766
OW12 Na7 OW11 72.2(15) . 2_766
O19 Na7 OW11 143.0(14) . 2_766
O82 Na7 Ni3 34.9(6) . .
OW12 Na7 Ni3 108.2(7) . .
O19 Na7 Ni3 35.8(4) . .
OW11 Na7 Ni3 178.2(13) 2_766 .
O82 Na7 Na3 102.3(7) . 2_766
OW12 Na7 Na3 114.5(7) . 2_766
O19 Na7 Na3 149.3(6) . 2_766
OW11 Na7 Na3 42.6(14) 2_766 2_766
Ni3 Na7 Na3 137.1(4) . 2_766
O82 Na7 K1 128.1(7) . .
OW12 Na7 K1 44.8(6) . .
O19 Na7 K1 70.8(5) . .
OW11 Na7 K1 72.7(13) 2_766 .
Ni3 Na7 K1 106.3(3) . .
Na3 Na7 K1 106.4(3) 2_766 .
OW28 Na8 OW27 114(2) . .
OW28 Na8 O46 120.5(15) . 2_666
OW27 Na8 O46 76.8(17) . 2_666
OW28 Na8 O74 97.9(15) . .
OW27 Na8 O74 82.6(17) . .
O46 Na8 O74 141.1(9) 2_666 .
OW28 Na8 O46 79.4(17) . .
OW27 Na8 O46 155.3(18) . .
O46 Na8 O46 78.4(7) 2_666 .
O74 Na8 O46 117.6(7) . .
OW28 Na8 O1W 135.3(15) . .
OW27 Na8 O1W 101.9(17) . .
O46 Na8 O1W 92.7(8) 2_666 .
O74 Na8 O1W 59.7(7) . .
O46 Na8 O1W 79.1(8) . .
OW28 Na8 Ni5 103.7(14) . .
OW27 Na8 Ni5 111.3(16) . .
O46 Na8 Ni5 127.6(7) 2_666 .
O74 Na8 Ni5 35.5(4) . .
O46 Na8 Ni5 84.0(5) . .
O1W Na8 Ni5 35.3(5) . .
O37 Na9 OW22 129.4(12) . 1_655
O37 Na9 O18 167.1(8) . 2_756
OW22 Na9 O18 63.3(11) 1_655 2_756
O37 Na9 O70 73.6(7) . 2_756
OW22 Na9 O70 86.5(12) 1_655 2_756
O18 Na9 O70 107.8(8) 2_756 2_756
O37 Na9 OW3 76.8(13) . 1_655
OW22 Na9 OW3 73.1(16) 1_655 1_655
O18 Na9 OW3 112.2(14) 2_756 1_655
O70 Na9 OW3 118.9(15) 2_756 1_655
O37 Na9 O23 119.1(7) . 2_756
OW22 Na9 O23 82.1(11) 1_655 2_756
O18 Na9 O23 56.2(6) 2_756 2_756
O70 Na9 O23 55.7(6) 2_756 2_756
OW3 Na9 O23 155.1(14) 1_655 2_756
O37 Na9 K1 38.7(5) . 2_756
OW22 Na9 K1 102.8(11) 1_655 2_756
O18 Na9 K1 144.8(7) 2_756 2_756
O70 Na9 K1 37.1(5) 2_756 2_756
OW3 Na9 K1 91.9(14) 1_655 2_756
O23 Na9 K1 91.2(5) 2_756 2_756
O14 Na10 OW14 68.0(10) . 1_455
O14 Na10 OW17 132.8(11) . 1_465
OW14 Na10 OW17 70.0(12) 1_455 1_465
O14 Na10 O13 137.1(10) . 1_465
OW14 Na10 O13 152.3(11) 1_455 1_465
OW17 Na10 O13 82.3(10) 1_465 1_465
O14 Na10 OW19 116.3(12) . 1_465
OW14 Na10 OW19 66.1(13) 1_455 1_465
OW17 Na10 OW19 22.1(9) 1_465 1_465
O13 Na10 OW19 88.1(12) 1_465 1_465
O14 Na10 W8 106.1(8) . 1_465
OW14 Na10 W8 154.3(10) 1_455 1_465
OW17 Na10 W8 102.4(9) 1_465 1_465
O13 Na10 W8 32.4(5) 1_465 1_465
OW19 Na10 W8 97.3(11) 1_465 1_465
O14 Na10 Na3 44.5(5) . 1_455
OW14 Na10 Na3 42.5(8) 1_455 1_455
OW17 Na10 Na3 89.3(8) 1_465 1_455
O13 Na10 Na3 140.5(8) 1_465 1_455
OW19 Na10 Na3 71.8(10) 1_465 1_455
W8 Na10 Na3 115.2(5) 1_465 1_455
OW23 K1 O70 110.2(16) . .
OW23 K1 OW10 92.0(16) . 2_656
O70 K1 OW10 139.6(9) . 2_656
OW23 K1 O37 170.3(16) . 2_756
O70 K1 O37 76.2(7) . 2_756
OW10 K1 O37 78.7(8) 2_656 2_756
OW23 K1 O54 81.1(16) . 2_656
O70 K1 O54 74.1(6) . 2_656
OW10 K1 O54 76.8(7) 2_656 2_656
O37 K1 O54 94.2(7) 2_756 2_656
OW23 K1 O25 122.8(15) . 2_756
O70 K1 O25 115.6(7) . 2_756
OW10 K1 O25 74.3(7) 2_656 2_756
O37 K1 O25 57.3(6) 2_756 2_756
O54 K1 O25 142.7(7) 2_656 2_756
OW23 K1 OW12 101.2(16) . .
O70 K1 OW12 73.7(7) . .
OW10 K1 OW12 136.0(8) 2_656 .
O37 K1 OW12 87.4(7) 2_756 .
O54 K1 OW12 146.3(7) 2_656 .
O25 K1 OW12 63.2(7) 2_756 .
OW23 K1 O43 69.8(15) . 2_756
O70 K1 O43 160.4(7) . 2_756
OW10 K1 O43 58.5(8) 2_656 2_756
O37 K1 O43 106.7(6) 2_756 2_756
O54 K1 O43 124.2(6) 2_656 2_756
O25 K1 O43 55.5(6) 2_756 2_756
OW12 K1 O43 87.0(7) . 2_756
OW23 K1 W15 153.9(15) . 2_756
O70 K1 W15 92.6(6) . 2_756
OW10 K1 W15 77.3(7) 2_656 2_756
O37 K1 W15 26.0(4) 2_756 2_756
O54 K1 W15 118.5(6) 2_656 2_756
O25 K1 W15 31.5(4) 2_756 2_756
OW12 K1 W15 72.5(6) . 2_756
O43 K1 W15 84.4(5) 2_756 2_756
OW23 K1 W8 94.9(15) . 2_756
O70 K1 W8 141.2(5) . 2_756
OW10 K1 W8 64.4(6) 2_656 2_756
O37 K1 W8 83.4(4) 2_756 2_756
O54 K1 W8 140.9(5) 2_656 2_756
O25 K1 W8 28.9(4) 2_756 2_756
OW12 K1 W8 72.7(5) . 2_756
O43 K1 W8 26.6(4) 2_756 2_756
W15 K1 W8 59.02(11) 2_756 2_756
OW23 K1 Na7 66.6(15) . .
O70 K1 Na7 71.8(6) . .
OW10 K1 Na7 148.3(7) 2_656 .
O37 K1 Na7 122.9(5) 2_756 .
O54 K1 Na7 119.6(5) 2_656 .
O25 K1 Na7 97.2(5) 2_756 .
OW12 K1 Na7 38.9(6) . .
O43 K1 Na7 91.2(5) 2_756 .
W15 K1 Na7 111.4(3) 2_756 .
W8 K1 Na7 93.2(2) 2_756 .
OW23 K1 Na9 145.8(15) . 2_756
O70 K1 Na9 40.9(6) . 2_756
OW10 K1 Na9 103.8(7) 2_656 2_756
O37 K1 Na9 37.5(5) 2_756 2_756
O54 K1 Na9 73.5(5) 2_656 2_756
O25 K1 Na9 90.9(5) 2_756 2_756
OW12 K1 Na9 88.3(6) . 2_756
O43 K1 Na9 144.1(5) 2_756 2_756
W15 K1 Na9 60.3(2) 2_756 2_756
W8 K1 Na9 119.3(3) 2_756 2_756
Na7 K1 Na9 106.9(3) . 2_756
O75 C1 O73 120(3) . .
O75 C1 O74 118(3) . .
O73 C1 O74 123(3) . .
O76 C2 O78 126(3) . .
O76 C2 O77 120(3) . .
O78 C2 O77 114(3) . .
O82 C3 O81 121(3) . .
O82 C3 O83 126(3) . .
O81 C3 O83 113(4) . .
Na2 OW10 K1 105.3(11) . 2_656
Na3 OW11 Na7 91.1(18) . 2_766
Na7 OW12 K1 96.4(9) . .
Na10 OW14 Na3 95.8(13) 1_655 .
OW19 OW17 Na10 82(3) . 1_645
OW19 OW17 Na6 176(4) . .
Na10 OW17 Na6 101.1(10) 1_645 .
OW17 OW19 Na10 75(3) . 1_645
Na1 OW22 Na9 97.9(15) . 1_455

loop_
_geom_bond_atom_site_label_1
_geom_bond_atom_site_label_2
_geom_bond_distance
_geom_bond_site_symmetry_2
W1 O18 1.75(2) .
W1 O23 1.847(19) .
W1 O3 1.87(2) .
W1 O58 1.916(18) .
W1 O68 1.98(2) .
W1 O66 2.328(17) .
W1 Na5 3.644(9) .
W2 O46 1.732(19) .
W2 O52 1.804(19) .
W2 O61 1.906(18) .
W2 O32 1.933(18) .
W2 O5 2.00(2) .
W2 O57 2.342(17) .
W3 O14 1.70(2) .
W3 O2 1.835(18) .
W3 O27 1.865(18) .
W3 O44 1.91(2) .
W3 O50 1.92(2) .
W3 O47 2.331(19) .
W3 Na3 3.703(9) 1_455
W4 O7 1.70(2) .
W4 O64 1.80(2) .
W4 O4 1.887(19) .
W4 O32 1.891(18) .
W4 O17 1.98(2) .
W4 O57 2.328(16) .
W5 O54 1.691(19) .
W5 O34 1.77(2) .
W5 O42 1.92(2) .
W5 O30 1.956(17) .
W5 O3 2.00(2) .
W5 O35 2.363(18) .
W5 Na1 3.5581(19) .
W6 O33 1.697(19) .
W6 O9 1.78(2) .
W6 O24 1.86(2) .
W6 O30 1.942(18) .
W6 O10 2.04(2) .
W6 O35 2.346(18) .
W7 O21 1.73(2) .
W7 O36 1.82(2) .
W7 O10 1.84(2) .
W7 O68 1.93(2) .
W7 O13 1.95(2) .
W7 O66 2.333(18) .
W8 O43 1.73(2) .
W8 O8 1.85(2) .
W8 O25 1.89(2) .
W8 O13 1.94(2) .
W8 O58 1.99(2) .
W8 O66 2.318(18) .
W8 Na10 3.59(2) 1_645
W8 K1 3.801(7) 2_756
W9 O12 1.69(2) .
W9 O51 1.84(2) .
W9 O65 1.895(19) .
W9 O72 1.909(19) .
W9 O50 1.95(2) .
W9 O47 2.33(2) .
W9 Na6 3.686(9) 1_565
W9 Na5 3.719(10) 1_565
W10 O39 1.72(2) .
W10 O5 1.87(2) .
W10 O17 1.89(2) .
W10 O65 1.951(19) .
W10 O27 1.981(18) .
W10 O57 2.41(2) .
W11 O20 1.76(2) .
W11 O11 1.81(2) .
W11 O61 1.907(19) .
W11 O59 1.92(2) .
W11 O2 2.031(18) .
W11 O56 2.313(18) .
W11 Ni6 3.093(4) .
W12 O67 1.738(18) .
W12 O29 1.82(2) .
W12 O53 1.83(2) .
W12 O44 1.97(2) .
W12 O72 1.98(2) .
W12 O47 2.355(19) .
W13 O45 1.71(2) .
W13 O71 1.738(19) .
W13 O6 1.89(2) .
W13 O41 1.934(18) .
W13 O29 2.05(2) .
W13 O60 2.311(18) .
W14 O38 1.712(19) .
W14 O16 1.75(2) .
W14 O49 1.90(2) .
W14 O22 1.967(18) .
W14 O8 2.03(2) .
W14 O48 2.334(18) .
W15 O37 1.74(2) .
W15 O55 1.77(2) .
W15 O31 1.903(18) .
W15 O49 1.92(2) .
W15 O25 1.98(2) .
W15 O40 2.357(16) .
W15 K1 3.754(8) 2_756
W16 O70 1.71(2) .
W16 O19 1.75(2) .
W16 O31 1.876(17) .
W16 O42 1.91(2) .
W16 O23 1.98(2) .
W16 O40 2.351(17) .
W17 O80 1.70(2) .
W17 O1 1.77(2) .
W17 O6 1.93(2) .
W17 O4 1.953(19) .
W17 O51 2.02(2) .
W17 O60 2.343(17) .
W17 Ni7 3.097(4) .
W18 O84 1.71(2) .
W18 O28 1.77(2) .
W18 O22 1.911(18) .
W18 O24 1.96(2) .
W18 O36 2.03(2) .
W18 O48 2.358(18) .
W19 O26 1.69(2) .
W19 O15 1.755(19) .
W19 O41 1.869(17) .
W19 O59 1.94(2) .
W19 O53 2.01(2) .
W19 O56 2.305(18) .
Si1 O40 1.600(19) .
Si1 O48 1.612(19) .
Si1 O35 1.625(19) .
Si1 O66 1.64(2) .
Si2 O60 1.614(18) .
Si2 O47 1.63(2) .
Si2 O57 1.635(19) .
Si2 O56 1.651(19) .
Ni1 O16 2.01(2) .
Ni1 O62 2.017(17) .
Ni1 O28 2.036(18) .
Ni1 O79 2.041(19) .
Ni1 O78 2.06(2) .
Ni1 O48 2.17(2) .
Ni1 Ni4 2.950(6) .
Ni2 O62 2.018(18) .
Ni2 O73 2.05(2) .
Ni2 O34 2.05(2) .
Ni2 O9 2.05(2) .
Ni2 O69 2.054(19) .
Ni2 O35 2.19(2) .
Ni2 Ni4 2.923(6) .
Ni3 O79 2.01(2) .
Ni3 O69 2.012(19) .
Ni3 O82 2.03(3) .
Ni3 O55 2.06(2) .
Ni3 O19 2.061(18) .
Ni3 O40 2.22(2) .
Ni3 Ni4 2.934(5) .
Ni3 Na7 3.527(12) .
Ni4 O69 2.04(2) .
Ni4 O83 2.04(2) .
Ni4 O79 2.05(2) .
Ni4 O62 2.067(19) .
Ni4 O74 2.081(19) .
Ni4 O76 2.10(2) .
Ni5 O63 2.023(19) .
Ni5 O1W 2.04(2) .
Ni5 O74 2.05(2) .
Ni5 O76 2.05(2) .
Ni5 O52 2.104(19) .
Ni5 O64 2.13(2) .
Ni5 Ni7 2.904(5) .
Ni5 Ni6 2.915(5) .
Ni5 Na8 3.525(14) .
Ni6 O11 1.982(19) .
Ni6 O63 1.984(19) .
Ni6 O75 2.01(2) .
Ni6 O52 2.067(18) .
Ni6 O15 2.07(2) .
Ni6 O56 2.151(18) .
Ni7 O77 2.00(2) .
Ni7 O63 2.03(2) .
Ni7 O64 2.056(19) .
Ni7 O1 2.072(19) .
Ni7 O71 2.09(2) .
Ni7 O60 2.172(18) .
O2 Na3 2.97(2) 1_455
O3 Na5 2.73(2) .
O7 Na3 2.74(2) .
O10 Na5 3.02(2) .
O12 Na4 2.75(2) .
O12 Na6 2.93(2) 1_565
O13 Na10 2.83(3) 1_645
O14 Na10 2.72(3) .
O14 Na3 2.93(2) 1_455
O18 Na9 2.90(2) 2_756
O19 Na7 2.83(2) .
O20 Na3 2.75(3) 1_455
O21 Na6 2.71(2) .
O23 Na9 2.97(2) 2_756
O25 K1 2.90(2) 2_756
O29 Na4 2.94(2) 2_677
O30 Na5 2.92(2) .
O33 Na4 2.90(3) 1_545
O34 Na2 2.89(2) .
O37 Na9 2.75(2) .
O37 K1 2.83(2) 2_756
O38 Na2 2.96(2) 1_655
O39 Na5 3.02(2) 1_565
O42 Na1 2.89(2) .
O43 K1 3.12(2) 2_756
O45 Na4 2.96(3) 2_677
O46 Na8 2.78(3) 2_666
O46 Na8 2.92(3) .
O51 Na6 2.95(2) 1_565
O54 Na1 2.67(2) .
O54 K1 2.89(2) 2_656
O67 Na6 2.73(2) 2_667
O67 Na4 2.93(3) 2_677
O68 Na5 2.85(2) .
O70 K1 2.70(2) .
O70 Na9 2.94(3) 2_756
O73 C1 1.28(4) .
O73 Na2 2.88(2) .
O74 C1 1.30(3) .
O74 Na8 2.90(2) .
O75 C1 1.26(3) .
O76 C2 1.23(3) .
O77 C2 1.32(3) .
O78 C2 1.25(4) .
O80 Na6 2.85(3) 1_565
O81 C3 1.27(4) .
O82 C3 1.25(4) .
O82 Na7 2.69(3) .
O83 C3 1.32(4) .
O1W Na8 2.93(3) .
Na1 O54 2.67(2) 2_656
Na1 OW22 2.71(5) .
Na1 OW22 2.71(5) 2_656
Na1 O42 2.89(2) 2_656
Na1 W5 3.5581(19) 2_656
Na1 K1 4.626(7) .
Na1 K1 4.626(7) 2_656
Na2 OW13 2.75(5) .
Na2 OW10 2.75(4) .
Na2 O38 2.96(2) 1_455
Na2 K1 4.418(15) 2_656
Na3 OW11 2.68(7) .
Na3 O20 2.75(3) 1_655
Na3 OW16 2.77(4) .
Na3 OW14 2.82(4) .
Na3 OW9 2.92(3) 1_655
Na3 O14 2.93(2) 1_655
Na3 O2 2.97(2) 1_655
Na3 W3 3.703(9) 1_655
Na3 Na7 3.951(17) 2_766
Na3 Na10 4.16(2) 1_655
Na4 OW5 2.69(4) 1_565
Na4 O33 2.90(3) 1_565
Na4 O67 2.93(3) 2_677
Na4 O29 2.94(2) 2_677
Na4 O45 2.96(3) 2_677
Na4 Na5 3.870(13) 1_565
Na5 OW18 2.75(5) 1_545
Na5 O39 3.02(2) 1_545
Na5 W9 3.719(10) 1_545
Na5 Na4 3.870(13) 1_545
Na6 O67 2.73(2) 2_667
Na6 O80 2.85(3) 1_545
Na6 OW17 2.92(3) .
Na6 O12 2.93(2) 1_545
Na6 O51 2.95(2) 1_545
Na6 W9 3.686(9) 1_545
Na7 OW12 2.74(3) .
Na7 OW11 2.86(6) 2_766
Na7 Na3 3.951(17) 2_766
Na7 K1 4.340(16) .
Na8 OW28 2.48(6) .
Na8 OW27 2.65(8) .
Na8 O46 2.78(3) 2_666
Na9 OW22 2.89(5) 1_655
Na9 O18 2.90(2) 2_756
Na9 O70 2.94(3) 2_756
Na9 OW3 2.95(6) 1_655
Na9 O23 2.97(2) 2_756
Na9 K1 4.386(17) 2_756
Na10 OW14 2.78(5) 1_455
Na10 OW17 2.80(4) 1_465
Na10 O13 2.83(3) 1_465
Na10 OW19 2.87(4) 1_465
Na10 W8 3.59(2) 1_465
Na10 Na3 4.16(2) 1_455
K1 OW23 2.70(8) .
K1 OW10 2.80(3) 2_656
K1 O37 2.83(2) 2_756
K1 O54 2.89(2) 2_656
K1 O25 2.90(2) 2_756
K1 OW12 3.08(3) .
K1 O43 3.12(2) 2_756
K1 W15 3.754(8) 2_756
K1 W8 3.801(7) 2_756
K1 Na9 4.386(17) 2_756
OW3 Na9 2.95(6) 1_455
OW5 Na4 2.69(4) 1_545
OW9 Na3 2.92(3) 1_455
OW10 K1 2.80(3) 2_656
OW11 Na7 2.86(6) 2_766
OW14 Na10 2.78(5) 1_655
OW17 OW19 1.09(4) .
OW17 Na10 2.80(4) 1_645
OW18 Na5 2.75(5) 1_565
OW19 Na10 2.87(4) 1_645
OW22 Na9 2.89(5) 1_455
